data_7129963
loop_
_publ_author_name
'Mastropierro, Pasquale'
'Kennedy, Alan R.'
'Hevia, Eva'

_publ_section_title
;
 Metallation of sensitive fluoroarenes using a potassium TMP-zincate
 supported by a silyl(bis)amido ligand
;
_journal_name_full 'Chemical Communications'
_journal_paper_doi 10.1039/D2CC00979J
_journal_year 2022
_chemical_formula_moiety 'C42 H47 F2 N2 Si Zn, C24 H48 K O6'
_chemical_formula_sum 'C66 H95 F2 K N2 O6 Si Zn'
_chemical_formula_weight 1182.99
_space_group_IT_number 2
_space_group_name_Hall '-P 1'
_space_group_name_H-M_alt 'P -1'
_symmetry_cell_setting triclinic
_symmetry_Int_Tables_number 2
_symmetry_space_group_name_Hall '-P 1'
_symmetry_space_group_name_H-M 'P -1'
_atom_sites_solution_hydrogens geom
_atom_sites_solution_primary dual
_audit_creation_date 2022-03-03T16:39:47-00:00
_audit_update_record
;
2022-03-04 deposited with the CCDC.	2022-03-08 downloaded from the CCDC.
;
_cell_angle_alpha 90.4963(14)
_cell_angle_beta 93.1729(12)
_cell_angle_gamma 92.1929(12)
_cell_formula_units_Z 4
_cell_length_a 18.6356(2)
_cell_length_b 18.8587(3)
_cell_length_c 18.8788(3)
_cell_measurement_reflns_used 42773
_cell_measurement_temperature 173.01(10)
_cell_measurement_theta_max 76.484
_cell_measurement_theta_min 2.296
_cell_volume 6619.42(17)
_computing_cell_refinement 'CrysAlisPro 1.171.41.112a (Rigaku OD, 2021)'
_computing_data_collection 'CrysAlisPro 1.171.41.112a (Rigaku OD, 2021)'
_computing_data_reduction 'CrysAlisPro 1.171.41.112a (Rigaku OD, 2021)'
_computing_molecular_graphics 'Olex2 1.3 (Dolomanov et al., 2009)'
_computing_publication_material 'Olex2 1.3 (Dolomanov et al., 2009)'
_computing_structure_refinement 'SHELXL 2018/3 (Sheldrick, 2015)'
_computing_structure_solution 'SHELXT 2018/2 (Sheldrick, 2018)'
_diffrn_ambient_temperature 173.15(10)
_diffrn_detector_area_resol_mean 10
_diffrn_detector_type HyPix
_diffrn_measured_fraction_theta_full 0.998
_diffrn_measured_fraction_theta_max 0.998
_diffrn_measurement_details
;
        List of Runs (angles in degrees, time in seconds):
  # Type    Start    End  Width  t~exp~   \w     \q     \k     \f   Frames
#--------------------------------------------------------------------------
  1  \w    -75.00 -17.00   0.50    2.00    --  -23.00 134.00  92.00  116
  2  \w    -76.00 -18.00   0.50    2.00    --  -23.00 136.00 -89.00  116
  3  \w    -94.00  -8.00   0.50    2.00    --  -23.00 -57.00 120.00  172
  4  \w    -95.00 -10.00   0.50    2.00    --  -23.00 -45.00-120.00  170
  5  \w    -38.00  50.00   0.50    2.00    --  -23.00  57.00  30.00  176
  6  \w     -7.00  27.00   0.50    2.00    --   26.00  98.00 -36.72   68
  7  \w      9.00  42.00   0.50    2.00    --   38.00  91.00 -63.06   66
  8  \w      8.00  34.00   0.50    2.00    --   38.00  93.00  67.06   52
  9  \w     17.00  43.00   0.50    2.00    --   46.00  90.00-173.96   52
 10  \w     25.00 121.00   0.50    2.00    --   47.92  77.00 150.00  192
 11  \w     25.00 121.00   0.50    2.00    --   47.92  77.00  90.00  192
 12  \w     -1.00  81.00   0.50    2.00    --   47.92 -99.00 120.00  164
 13  \w     -1.00  81.00   0.50    2.00    --   47.92 -99.00 -60.00  164
 14  \w     27.00 122.00   0.50    2.00    --   50.00  77.00 -43.73  190
 15  \w     31.00 126.00   0.50    2.00    --   54.00  77.00   0.72  190
 16  \w     36.00 131.00   0.50    2.00    --   58.00  75.00 -82.29  190
 17  \w     36.00 131.00   0.50    2.00    --   58.00  76.00-109.29  190
 18  \w     35.00 131.00   0.50    2.00    --   58.00  77.00  31.57  192
 19  \w     40.00 135.00   0.50    2.00    --   62.00  75.00  93.91  190
 20  \w     44.00 139.00   0.50    2.00    --   66.00  75.00 -25.22  190
 21  \w     44.00 139.00   0.50    2.00    --   66.00  76.00  -6.76  190
 22  \w     44.00 139.00   0.50    2.00    --   66.00  76.00 141.03  190
 23  \w     43.00 139.00   0.50    2.00    --   66.00  77.00 159.69  192
 24  \w     44.00 139.00   0.50    2.00    --   66.00  76.00 -47.00  190
 25  \w     48.00 143.00   0.50    2.00    --   70.00  76.00  50.77  190
 26  \w     48.00 143.00   0.50    2.00    --   70.00  76.00-154.03  190
 27  \w     47.00 143.00   0.50    2.00    --   70.00  77.00 -92.34  192
 28  \w     48.00 143.00   0.50    2.00    --   70.00  75.00 107.74  190
 29  \w     48.00 143.00   0.50    2.00    --   70.00  76.00  79.52  190
 30  \w     48.00 143.00   0.50    2.00    --   70.00  75.00-177.56  190
 31  \w     48.00 143.00   0.50    2.00    --   70.00  76.00-120.16  190
 32  \w     53.00 146.00   0.50    2.00    --   74.00  73.00  12.94  186
 33  \w     64.00 151.00   0.50    2.00    --   78.00  54.00  87.99  174
 34  \w     58.00 151.00   0.50    2.00    --   78.00  71.00 -21.58  186
 35  \w     67.00 159.00   0.50   12.00    --   86.00  68.00 130.62  184
 36  \w     68.00 159.00   0.50   12.00    --   86.00  66.00 119.74  182
 37  \w     69.00  95.00   0.50   12.00    --   86.00  62.00 172.31   52
 38  \w     68.00 109.00   0.50   12.00    --   86.00  65.00 -56.28   82
 39  \w     68.00 108.00   0.50   12.00    --  102.00-108.00   8.80   80
 40  \w     29.00  62.00   0.50   12.00    --  102.00-108.00   8.80   66
 41  \w     43.00 107.00   0.50   12.00    --  113.25-103.00 -36.29  128
 42  \w     62.00 106.00   0.50   12.00    --  113.25 -94.00 150.00   88
 43  \w     97.00 163.00   0.50   12.00    --  113.25  61.00 -60.00  132
 44  \w     97.00 155.00   0.50   12.00    --  113.25  61.00-180.00  116
 45  \w     97.00 157.00   0.50   12.00    --  113.25  61.00  90.00  120
 46  \w     97.00 162.00   0.50   12.00    --  113.25  61.00 -90.00  130
 47  \w     42.00 105.00   0.50   12.00    --  113.25 -94.00-120.00  126
 48  \w    127.00 174.00   0.50   12.00    --  113.25  77.00  90.00   94
 49  \w     91.00 117.00   0.50   12.00    --  113.25  77.00  90.00   52
 50  \w    128.00 176.00   0.50   12.00    --  113.25  77.00 -90.00   96
 51  \w     92.00 119.00   0.50   12.00    --  113.25  77.00 -90.00   54
 52  \w    132.00 177.00   0.50   12.00    --  113.25  77.00-180.00   90
 53  \w     97.00 123.00   0.50   12.00    --  113.25  61.00  60.00   52
 54  \w    127.00 163.00   0.50   12.00    --  113.25  61.00  60.00   72
 55  \w     97.00 167.00   0.50   12.00    --  113.25  61.00 150.00  140
 56  \w     43.00  95.00   0.50   12.00    --  113.25 -77.00   0.00  104
 57  \w     91.00 116.00   0.50   12.00    --  113.25  77.00-180.00   50
 58  \w     98.00 159.00   0.50   12.00    --  113.25  61.00 -30.00  122
 59  \w     43.00 106.00   0.50   12.00    --  113.25 -94.00   0.00  126
 60  \w    137.00 176.00   0.50   12.00    --  113.25  77.00-150.00   78
 61  \w     91.00 122.00   0.50   12.00    --  113.25  77.00-150.00   62
 62  \w     44.00  93.00   0.50   12.00    --  113.25 -77.00-180.00   98
 63  \w     42.00  79.00   0.50   12.00    --  113.25 -77.00  90.00   74
 64  \w     97.00 168.00   0.50   12.00    --  113.25  61.00   0.00  142
 65  \w    130.00 176.00   0.50   12.00    --  113.25  77.00  60.00   92
 66  \w     42.00 105.00   0.50   12.00    --  113.25 -94.00  90.00  126
 67  \w     77.00 102.00   0.50   12.00    --  113.25 -77.00 150.00   50
 68  \w    131.00 177.00   0.50   12.00    --  113.25  77.00-120.00   92
 69  \w     91.00 118.00   0.50   12.00    --  113.25  77.00  60.00   54
 70  \w     91.00 125.00   0.50   12.00    --  113.25  77.00-120.00   68
 71  \w    134.00 177.00   0.50   12.00    --  113.25  61.00 120.00   86
 72  \w     97.00 164.00   0.50   12.00    --  113.25  61.00-150.00  134
 73  \w     80.00 106.00   0.50   12.00    --  113.25 -94.00 -90.00   52
 74  \w    103.00 131.00   0.50   12.00    --  113.25  61.00 120.00   56
 75  \w     81.00 106.00   0.50   12.00    --  113.25 -94.00-150.00   50
 76  \w    137.00 174.00   0.50   12.00    --  113.25  77.00  30.00   74
 77  \w    128.00 177.00   0.50   12.00    --  113.25  77.00   0.00   98
 78  \w     44.00  70.00   0.50   12.00    --  113.25 -94.00-150.00   52
 79  \w     42.00  96.00   0.50   12.00    --  113.25 -77.00  30.00  108
 80  \w     42.00  81.00   0.50   12.00    --  113.25 -77.00 -90.00   78
 81  \w     42.00  70.00   0.50   12.00    --  113.25 -77.00 150.00   56
 82  \w     91.00 116.00   0.50   12.00    --  113.25  77.00  30.00   50
 83  \w     42.00 108.00   0.50   12.00    --  113.25-108.00 162.40  132
 84  \w     77.00 105.00   0.50   12.00    --  113.25 -94.00  60.00   56
 85  \w     91.00 122.00   0.50   12.00    --  113.25  77.00   0.00   62
 86  \w     43.00  76.00   0.50   12.00    --  113.25 -94.00 -90.00   66
 87  \w    127.00 175.00   0.50   12.00    --  113.25  77.00 -60.00   96
 88  \w     91.00 116.00   0.50   12.00    --  113.25  77.00 -60.00   50
 89  \w     43.00  69.00   0.50   12.00    --  113.25 -94.00  60.00   52
 90  \w    127.00 170.00   0.50   12.00    --  113.25  61.00  30.00   86
 91  \w     97.00 122.00   0.50   12.00    --  113.25  61.00  30.00   50
 92  \w    134.00 174.00   0.50   12.00    --  113.25  77.00 -30.00   80
 93  \w     91.00 176.00   0.50   12.00    --  113.25  77.00 150.00  170
 94  \w     91.00 130.00   0.50   12.00    --  113.25  77.00 -30.00   78
 95  \w     91.00 142.00   0.50   12.00    --  113.25  77.00 120.00  102
 96  \w     97.00 166.00   0.50   12.00    --  113.25  61.00-120.00  138
;
_diffrn_measurement_device 'four-circle diffractometer'
_diffrn_measurement_device_type 'XtaLAB Synergy, Dualflex, HyPix'
_diffrn_measurement_method '\w scans'
_diffrn_radiation_type CuK\a
_diffrn_radiation_wavelength 1.54184
_diffrn_reflns_av_R_equivalents 0.0897
_diffrn_reflns_av_unetI/netI 0.0399
_diffrn_reflns_Laue_measured_fraction_full 0.998
_diffrn_reflns_Laue_measured_fraction_max 0.998
_diffrn_reflns_limit_h_max 22
_diffrn_reflns_limit_h_min -22
_diffrn_reflns_limit_k_max 22
_diffrn_reflns_limit_k_min -22
_diffrn_reflns_limit_l_max 22
_diffrn_reflns_limit_l_min -22
_diffrn_reflns_number 236341
_diffrn_reflns_point_group_measured_fraction_full 0.998
_diffrn_reflns_point_group_measured_fraction_max 0.998
_diffrn_reflns_theta_full 67.684
_diffrn_reflns_theta_max 69.132
_diffrn_reflns_theta_min 2.344
_exptl_absorpt_coefficient_mu 1.681
_exptl_absorpt_correction_T_max 0.94
_exptl_absorpt_correction_T_min 0.903
_exptl_absorpt_correction_type analytical
_exptl_absorpt_process_details
;
        CrysAlisPro 1.171.41.112a (Rigaku Oxford Diffraction, 2021)
Analytical numeric absorption correction using a multifaceted crystal
        model based on expressions derived by R.C. Clark & J.S. Reid.
        (Clark, R. C. & Reid, J. S. (1995). Acta Cryst. A51, 887-897)
        Empirical absorption correction using spherical harmonics,
        implemented in SCALE3 ABSPACK scaling algorithm.
;
_exptl_crystal_colour colourless
_exptl_crystal_density_diffrn 1.187
_exptl_crystal_description block
_exptl_crystal_F_000 2536
_exptl_crystal_size_max 0.168
_exptl_crystal_size_mid 0.13
_exptl_crystal_size_min 0.085
_refine_diff_density_max 1.117
_refine_diff_density_min -0.826
_refine_diff_density_rms 0.1
_refine_ls_extinction_coef 0.0012(2)
_refine_ls_extinction_expression Fc^*^=kFc[1+0.001xFc^2^\l^3^/sin(2\q)]^-1/4^
_refine_ls_extinction_method 'SHELXL-2018/3 (Sheldrick 2018)'
_refine_ls_goodness_of_fit_ref 1.338
_refine_ls_hydrogen_treatment constr
_refine_ls_matrix_type full
_refine_ls_number_parameters 1456
_refine_ls_number_reflns 24646
_refine_ls_number_restraints 520
_refine_ls_restrained_S_all 1.388
_refine_ls_R_factor_all 0.1576
_refine_ls_R_factor_gt 0.1143
_refine_ls_shift/su_max 0.001
_refine_ls_shift/su_mean 0
_refine_ls_structure_factor_coef Fsqd
_refine_ls_weighting_details 'w=1/[\s^2^(Fo^2^)+(0.2000P)^2^] where P=(Fo^2^+2Fc^2^)/3'
_refine_ls_weighting_scheme calc
_refine_ls_wR_factor_gt 0.3376
_refine_ls_wR_factor_ref 0.3734
_reflns_Friedel_coverage 0
_reflns_number_gt 14948
_reflns_number_total 24646
_reflns_threshold_expression 'I > 2\s(I)'
_cod_data_source_file d2cc00979j2.cif
_cod_data_source_block 22EH020_PM489
_cod_original_cell_volume 6619.39(18)
_cod_database_code 7129963
_shelx_estimated_absorpt_t_min 0.765
_shelx_estimated_absorpt_t_max 0.87
_oxdiff_exptl_absorpt_empirical_details
;
        Empirical correction (ABSPACK) includes:
        - Absorption correction using spherical harmonics
        - Frame scaling
;
_shelx_shelxl_version_number 2018/3
_olex2_refinement_description
;
        1. Fixed Uiso
 At 1.2 times of:
  All C(H) groups, All C(H,H) groups, All C(H,H,H,H) groups
 At 1.5 times of:
  All C(H,H,H) groups
        2. Restrained distances
 C1A-C1B = C1C-C1D = C1B-C51 = C1C-C1E
 1.53 with sigma of 0.001
 O6A-C1E = O6A-C51
 1.44 with sigma of 0.001
 C1B-C1C
 1.54 with sigma of 0.001
 O6-C1A = O6-C1D
 1.44 with sigma of 0.001
 O6-C1B = O6-C1C = C1A-C1C = C1B-C1D
 2.38 with sigma of 0.001
 C102-C101 \\sim C104-C103
 with sigma of 0.002
 C1B-C1D \\sim C1A-C1C
 with sigma of 0.04
 C1A-C1B \\sim C1B-C1C \\sim C1C-C1D
 with sigma of 0.02
 O6-C1A \\sim O6-C1D
 with sigma of 0.02
 O6-C1B \\sim O6-C1C
 with sigma of 0.04
 O8-C101 \\sim O8-C104
 with sigma of 0.002
 C99-C98 \\sim C119-C118 \\sim C107-C106 \\sim C111-C110 \\sim C103-C102 \\sim
        C115-C114 \\sim C43-C44
 with sigma of 0.002
        3. Rigid bond restraints
 F2, C6, C1, C5, C4, C3, C2, F1
 with sigma for 1-2 distances of 0.001 and sigma for 1-3 distances of 0.001
 O4, C46, C45, C44, C43
 with sigma for 1-2 distances of 0.001 and sigma for 1-3 distances of 0.001
 O12, C117, C118, C119, C120
 with sigma for 1-2 distances of 0.001 and sigma for 1-3 distances of 0.001
 C116, C115, C114, C113, O11
 with sigma for 1-2 distances of 0.001 and sigma for 1-3 distances of 0.001
 C128, C127, C126, O2, C129
 with sigma for 1-2 distances of 0.001 and sigma for 1-3 distances of 0.001
 O1, C122, C124, C123, C125
 with sigma for 1-2 distances of 0.001 and sigma for 1-3 distances of 0.001
 C36, C38, C37, C31, C32, C33, C34, C35, C30, C39, C41, C40
 with sigma for 1-2 distances of 0.001 and sigma for 1-3 distances of 0.001
 C101, C102, C103, C104, O8
 with sigma for 1-2 distances of 0.001 and sigma for 1-3 distances of 0.001
        4. Uiso/Uaniso restraints and constraints
O6 \\sim C1A \\sim C1B \\sim C1C \\sim C1D: within 2A with sigma of 0.04 and
        sigma for terminal atoms of 0.08 within 2A
Uanis(O6A) \\sim Ueq, Uanis(C51) \\sim Ueq, Uanis(C1E) \\sim Ueq: with sigma of
        0.02 and sigma for terminal atoms of 0.02
Uanis(C83) \\sim Ueq: with sigma of 0.01 and sigma for terminal atoms of 0.01
Uanis(F1) \\sim Ueq: with sigma of 0.01 and sigma for terminal atoms of 0.005
Uanis(C1D) \\sim Ueq, Uanis(O6) \\sim Ueq, Uanis(C1A) \\sim Ueq: with sigma of
        0.01 and sigma for terminal atoms of 0.02
Uanis(C45) \\sim Ueq: with sigma of 0.02 and sigma for terminal atoms of 0.02
Uanis(C101) \\sim Ueq, Uanis(C104) \\sim Ueq, Uanis(C103) \\sim Ueq: with sigma
        of 0.01 and sigma for terminal atoms of 0.02
Uanis(C84) \\sim Ueq, Uanis(C37) \\sim Ueq, Uanis(C17) \\sim Ueq, Uanis(C16)
\\sim Ueq, Uanis(C18) \\sim Ueq: with sigma of 0.005 and sigma for terminal
        atoms of 0.02
Uanis(F2) \\sim Ueq: with sigma of 0.01 and sigma for terminal atoms of 0.01
Uanis(O11) \\sim Ueq, Uanis(O10) \\sim Ueq, Uanis(F2) \\sim Ueq, Uanis(C21)
\\sim Ueq, Uanis(O2) \\sim Ueq, Uanis(C125) \\sim Ueq, Uanis(C99) \\sim Ueq,
Uanis(C49) \\sim Ueq, Uanis(C105) \\sim Ueq, Uanis(C106) \\sim Ueq, Uanis(O4)
\\sim Ueq, Uanis(O9) \\sim Ueq, Uanis(C111) \\sim Ueq: with sigma of 0.01 and
        sigma for terminal atoms of 0.02
Uanis(C44) \\sim Ueq: with sigma of 0.02 and sigma for terminal atoms of 0.02
Uanis(C129) \\sim Ueq, Uanis(C107) \\sim Ueq, Uanis(C109) \\sim Ueq, Uanis(C3)
\\sim Ueq, Uanis(C98) \\sim Ueq, Uanis(C126) \\sim Ueq, Uanis(C97) \\sim Ueq,
Uanis(C108) \\sim Ueq, Uanis(C128) \\sim Ueq, Uanis(C46) \\sim Ueq, Uanis(C27)
\\sim Ueq: with sigma of 0.01 and sigma for terminal atoms of 0.02
Uanis(C117) \\sim Ueq: with sigma of 0.01 and sigma for terminal atoms of 0.02
Uanis(C2) \\sim Ueq: with sigma of 0.01 and sigma for terminal atoms of 0.02
Uanis(C118) \\sim Ueq, Uanis(C120) \\sim Ueq, Uanis(O12) \\sim Ueq: with sigma
        of 0.01 and sigma for terminal atoms of 0.02
Uanis(O1) \\sim Ueq: with sigma of 0.01 and sigma for terminal atoms of 0.02
Uanis(C38) \\sim Ueq, Uanis(C36) \\sim Ueq: with sigma of 0.01 and sigma for
        terminal atoms of 0.02
Uanis(C119) \\sim Ueq, Uanis(C112) \\sim Ueq: with sigma of 0.01 and sigma for
        terminal atoms of 0.02
        5. Rigid body (RIGU) restrains
 O6, C1A, C1B, C1C, C1D
 with sigma for 1-2 distances of 0.004 and sigma for 1-3 distances of 0.004
        6. Others
 Sof(H1BC)=Sof(H1BD)=Sof(H1CC)=Sof(H1CD)=Sof(O6A)=Sof(C1E)=Sof(H1EA)=Sof(H1EB)=
 Sof(C51)=Sof(H51B)=Sof(H51A)=1-FVAR(1)
 Sof(O6)=Sof(C1A)=Sof(H1AA)=Sof(H1AB)=Sof(H1BA)=Sof(H1BB)=Sof(H1CA)=Sof(H1CB)=
 Sof(C1D)=Sof(H1DA)=Sof(H1DB)=FVAR(1)
        7.a Ternary CH refined with riding coordinates:
 C94(H94), C82(H82), C39(H39), C79(H79), C28(H28), C91(H91), C36(H36), C25(H25)
        7.b Secondary CH2 refined with riding coordinates:
 C132(H13A,H13B), C130(H13C,H13D), C131(H13E,H13F), C111(H11A,H11B), C42(H42A,
 H42B), C113(H11C,H11D), C123(H12D,H12E), C112(H11E,H11F), C50(H50A,H50B),
 C122(H12G,H12F), C124(H12H,H12I), C110(H11G,H11H), C47(H47A,H47B), C125(H12J,
 H12K), C116(H11I,H11J), C99(H99A,H99B), C114(H11K,H11L), C48(H48A,H48B),
 C49(H49A,H49B), C100(H10A,H10B), C105(H10C,H10D), C106(H10E,H10F), C102(H10G,
 H10H), C129(H12L,H12M), C107(H10I,H10J), C109(H10L,H10K), C43(H43A,H43B),
 C118(H11M,H11N), C98(H98A,H98B), C101(H10M,H10N), C126(H12N,H12O), C97(H97A,
 H97B), C45(H45A,H45B), C117(H11O,H11P), C108(H10O,H10P), C103(H10Q,H10R),
 C127(H12P,H12Q), C44(H44A,H44B), C128(H12R,H12S), C119(H11Q,H11R), C46(H46A,
 H46B), C120(H12T,H12U), C115(H11S,H11T), C104(H10S,H10T), C1A(H1AA,H1AB),
 C1B(H1BA,H1BB), C1B(H1BC,H1BD), C1C(H1CA,H1CB), C1C(H1CC,H1CD), C1D(H1DA,H1DB),
  C1E(H1EA,H1EB), C51(H51B,H51A)
        7.c Aromatic/amide H refined with riding coordinates:
 C77(H77), C72(H72), C66(H66), C14(H14), C62(H62), C75(H75), C76(H76),
 C12(H12), C65(H65), C63(H63), C10(H10), C64(H64), C88(H88), C34(H34), C89(H89),
  C11(H11), C87(H87), C9(H9), C8(H8), C23(H23), C71(H71), C68(H68), C32(H32),
 C15(H15), C70(H70), C59(H59), C18(H18), C58(H58), C33(H33), C22(H22), C21(H21),
  C5(H5), C4(H4), C3(H3), C69(H69), C57(H57), C16(H16), C17(H17)
        7.d Fitted hexagon refined as free rotating group:
 C6(C5,C4,C3,C2,C1)
        7.e Idealised Me refined as rotating group:
 C96(H96A,H96B,H96C), C95(H95A,H95B,H95C), C41(H41A,H41B,H41C), C81(H81A,H81B,
 H81C), C80(H80A,H80B,H80C), C29(H29A,H29B,H29C), C40(H40A,H40B,H40C),
 C121(H12A,H12B,H12C), C93(H93A,H93B,H93C), C84(H84A,H84B,H84C), C38(H38A,H38B,
 H38C), C37(H37A,H37B,H37C), C83(H83A,H83B,H83C), C92(H92A,H92B,H92C), C26(H26A,
 H26B,H26C), C27(H27A,H27B,H27C)
;

loop_
_symmetry_equiv_pos_as_xyz
'x, y, z'
'-x, -y, -z'

loop_
_atom_site_label
_atom_site_type_symbol
_atom_site_fract_x
_atom_site_fract_y
_atom_site_fract_z
_atom_site_U_iso_or_equiv
_atom_site_adp_type
_atom_site_occupancy
_atom_site_site_symmetry_order
_atom_site_calc_flag
_atom_site_refinement_flags_posn
_atom_site_refinement_flags_adp
_atom_site_refinement_flags_occupancy
_atom_site_disorder_assembly
_atom_site_disorder_group
Zn2 Zn 0.25380(4) 0.00081(4) 0.78174(4) 0.0697(3) Uani 1 1 d . . . . .
Zn1 Zn 0.25286(4) 0.55920(5) 0.27377(5) 0.0818(3) Uani 1 1 d . . . . .
K2 K 0.67008(8) 0.01681(9) 0.76305(9) 0.0943(5) Uani 1 1 d . . . . .
Si2 Si 0.15599(7) 0.09005(7) 0.74171(8) 0.0618(4) Uani 1 1 d . . . . .
Si1 Si 0.28182(8) 0.45342(8) 0.19035(9) 0.0697(4) Uani 1 1 d . . . . .
K1 K 0.20463(10) 0.55763(10) 0.69996(11) 0.1122(6) Uani 1 1 d . . . . .
N3 N 0.1506(2) 0.0005(2) 0.7512(2) 0.0611(10) Uani 1 1 d . . . . .
N2 N 0.2662(2) 0.5400(3) 0.1726(3) 0.0739(12) Uani 1 1 d . . . . .
N4 N 0.2460(2) 0.1012(2) 0.7576(3) 0.0700(11) Uani 1 1 d . . . . .
C73 C 0.1001(3) -0.0551(3) 0.7364(3) 0.0609(12) Uani 1 1 d . . . . .
F3 F 0.2698(3) -0.0207(3) 0.9372(2) 0.1295(17) Uani 1 1 d . . . . .
F4 F 0.3719(3) -0.1144(3) 0.7376(3) 0.1305(17) Uani 1 1 d . . . . .
N1 N 0.2808(3) 0.4584(3) 0.2801(3) 0.0777(13) Uani 1 1 d . . . . .
C78 C 0.0456(3) -0.0736(3) 0.7833(3) 0.0698(14) Uani 1 1 d . . . . .
C74 C 0.1036(3) -0.0955(3) 0.6742(3) 0.0696(14) Uani 1 1 d . . . . .
C67 C 0.1215(3) 0.1243(3) 0.6530(3) 0.0708(14) Uani 1 1 d . . . . .
O3 O 0.1747(4) 0.6687(3) 0.7848(5) 0.145(2) Uani 1 1 d . . . . .
C61 C 0.1029(3) 0.1393(3) 0.8082(3) 0.0664(13) Uani 1 1 d . . . . .
C85 C 0.2979(3) 0.1512(3) 0.7348(3) 0.0753(15) Uani 1 1 d . . . . .
O9 O 0.6422(4) 0.1115(4) 0.6582(3) 0.134(2) Uani 1 1 d . U . . .
C77 C -0.0012(3) -0.1299(3) 0.7666(4) 0.0861(18) Uani 1 1 d . . . . .
H77 H -0.03653 -0.142335 0.799145 0.103 Uiso 1 1 calc R U . . .
C72 C 0.0805(3) 0.0829(4) 0.6054(3) 0.0792(16) Uani 1 1 d . . . . .
H72 H 0.067993 0.035506 0.617778 0.095 Uiso 1 1 calc R U . . .
C90 C 0.3210(3) 0.2111(3) 0.7762(4) 0.0821(16) Uani 1 1 d . . . . .
C30 C 0.2728(3) 0.5832(3) 0.1143(3) 0.0796(12) Uani 1 1 d . U . . .
C66 C 0.1207(3) 0.1324(3) 0.8805(3) 0.0761(15) Uani 1 1 d . . . . .
H66 H 0.16005 0.104439 0.89506 0.091 Uiso 1 1 calc R U . . .
C14 C 0.2175(4) 0.3485(4) 0.0895(4) 0.0904(19) Uani 1 1 d . . . . .
H14 H 0.264264 0.345739 0.072244 0.108 Uiso 1 1 calc R U . . .
C62 C 0.0442(3) 0.1793(3) 0.7894(4) 0.0818(17) Uani 1 1 d . . . . .
H62 H 0.030204 0.183975 0.74053 0.098 Uiso 1 1 calc R U . . .
C7 C 0.3667(3) 0.4155(3) 0.1577(3) 0.0704(14) Uani 1 1 d . . . . .
C35 C 0.3378(4) 0.6210(4) 0.1036(4) 0.0854(12) Uani 1 1 d . U . . .
C75 C 0.0527(4) -0.1522(3) 0.6604(4) 0.0890(19) Uani 1 1 d . . . . .
H75 H 0.055346 -0.179486 0.618129 0.107 Uiso 1 1 calc R U . . .
C13 C 0.2087(3) 0.3932(4) 0.1468(4) 0.0902(19) Uani 1 1 d . . . . .
O11 O 0.7299(4) 0.1000(3) 0.8685(4) 0.139(2) Uani 1 1 d . U . . .
C94 C 0.2830(4) 0.2286(4) 0.8425(4) 0.0899(18) Uani 1 1 d . . . . .
H94 H 0.258294 0.184084 0.858742 0.108 Uiso 1 1 calc R U . . .
C82 C 0.0415(3) -0.0335(3) 0.8530(4) 0.0819(16) Uani 1 1 d . . . . .
H82 H 0.070063 0.012182 0.849021 0.098 Uiso 1 1 calc R U . . .
C39 C 0.4004(3) 0.6176(4) 0.1575(4) 0.0823(12) Uani 1 1 d . U . . .
H39 H 0.395499 0.570894 0.181792 0.099 Uiso 1 1 calc R U . . .
C76 C 0.0005(4) -0.1693(4) 0.7051(5) 0.093(2) Uani 1 1 d . . . . .
H76 H -0.033773 -0.206967 0.694293 0.112 Uiso 1 1 calc R U . . .
C86 C 0.3285(3) 0.1426(4) 0.6690(4) 0.0893(18) Uani 1 1 d . . . . .
O1 O 0.2787(4) 0.4963(5) 0.8064(4) 0.156(2) Uani 1 1 d . U . . .
O7 O 0.5462(4) 0.0468(6) 0.8198(5) 0.171(3) Uani 1 1 d . . . . .
C79 C 0.1641(4) -0.0831(4) 0.6239(3) 0.0836(17) Uani 1 1 d . . . . .
H79 H 0.185416 -0.034196 0.633354 0.1 Uiso 1 1 calc R U . . .
C19 C 0.3154(4) 0.4213(4) 0.3343(4) 0.0867(18) Uani 1 1 d . . . . .
C12 C 0.3990(3) 0.4388(4) 0.0993(3) 0.0832(17) Uani 1 1 d . . . . .
H12 H 0.379754 0.478648 0.075647 0.1 Uiso 1 1 calc R U . . .
C24 C 0.3829(4) 0.4486(4) 0.3672(4) 0.0891(18) Uani 1 1 d . . . . .
O10 O 0.7976(4) 0.0075(4) 0.7097(5) 0.152(2) Uani 1 1 d . U . . .
C65 C 0.0826(3) 0.1652(4) 0.9317(4) 0.0893(19) Uani 1 1 d . . . . .
H65 H 0.096556 0.160379 0.980552 0.107 Uiso 1 1 calc R U . . .
C55 C 0.3159(3) -0.0655(3) 0.8328(4) 0.0830(17) Uani 1 1 d . . . . .
C31 C 0.2136(4) 0.5936(4) 0.0646(4) 0.0934(13) Uani 1 1 d . U . . .
C63 C 0.0050(4) 0.2130(4) 0.8399(5) 0.100(2) Uani 1 1 d . . . . .
H63 H -0.034394 0.241023 0.825471 0.12 Uiso 1 1 calc R U . . .
C10 C 0.4878(4) 0.3521(4) 0.1052(5) 0.103(2) Uani 1 1 d . . . . .
H10 H 0.528751 0.330785 0.087603 0.123 Uiso 1 1 calc R U . . .
C28 C 0.4178(4) 0.5195(4) 0.3455(4) 0.096(2) Uani 1 1 d . . . . .
H28 H 0.382922 0.54162 0.310968 0.115 Uiso 1 1 calc R U . . .
O8 O 0.6015(5) -0.0778(5) 0.6744(5) 0.190(4) Uani 1 1 d D U . . .
C64 C 0.0241(4) 0.2052(4) 0.9117(5) 0.103(2) Uani 1 1 d . . . . .
H64 H -0.002769 0.226976 0.946632 0.124 Uiso 1 1 calc R U . . .
C88 C 0.4080(4) 0.2450(5) 0.6903(5) 0.110(2) Uani 1 1 d . . . . .
H88 H 0.446325 0.27545 0.676117 0.132 Uiso 1 1 calc R U . . .
O5 O 0.3167(5) 0.6424(5) 0.6660(5) 0.166(3) Uani 1 1 d . . . . .
C34 C 0.3446(5) 0.6632(4) 0.0427(4) 0.1065(17) Uani 1 1 d . U . . .
H34 H 0.389515 0.686311 0.034456 0.128 Uiso 1 1 calc R U . . .
C89 C 0.3762(4) 0.2570(4) 0.7535(5) 0.103(2) Uani 1 1 d . . . . .
H89 H 0.391809 0.296942 0.782049 0.123 Uiso 1 1 calc R U . . .
C11 C 0.4579(4) 0.4087(4) 0.0714(4) 0.104(2) Uani 1 1 d . . . . .
H11 H 0.477342 0.426963 0.02953 0.125 Uiso 1 1 calc R U . . .
C20 C 0.2877(6) 0.3571(4) 0.3582(4) 0.112(3) Uani 1 1 d . . . . .
O4 O 0.1182(5) 0.6045(4) 0.5915(5) 0.162(3) Uani 1 1 d . U . . .
C96 C 0.2261(4) 0.2834(4) 0.8285(5) 0.108(2) Uani 1 1 d . . . . .
H96A H 0.200299 0.290854 0.871688 0.162 Uiso 1 1 calc R U . . .
H96B H 0.191993 0.266334 0.790186 0.162 Uiso 1 1 calc R U . . .
H96C H 0.249294 0.328302 0.814732 0.162 Uiso 1 1 calc R U . . .
C87 C 0.3839(4) 0.1898(5) 0.6492(5) 0.104(2) Uani 1 1 d . . . . .
H87 H 0.405096 0.182236 0.605263 0.125 Uiso 1 1 calc R U . . .
C9 C 0.4578(4) 0.3268(4) 0.1646(5) 0.106(2) Uani 1 1 d . . . . .
H9 H 0.477219 0.286702 0.187632 0.127 Uiso 1 1 calc R U . . .
C95 C 0.3338(5) 0.2572(5) 0.9038(4) 0.108(2) Uani 1 1 d . . . . .
H95A H 0.350763 0.305593 0.893195 0.162 Uiso 1 1 calc R U . . .
H95B H 0.375085 0.226687 0.909716 0.162 Uiso 1 1 calc R U . . .
H95C H 0.308106 0.257637 0.947719 0.162 Uiso 1 1 calc R U . . .
C60 C 0.3622(4) -0.1136(4) 0.8098(5) 0.096(2) Uani 1 1 d . . . . .
C132 C 0.1160(5) 0.7402(4) 0.8613(5) 0.113(3) Uani 1 1 d . . . . .
H13A H 0.070619 0.765759 0.856077 0.135 Uiso 1 1 calc R U . . .
H13B H 0.126559 0.730433 0.912187 0.135 Uiso 1 1 calc R U . . .
C8 C 0.3989(4) 0.3591(4) 0.1921(4) 0.0912(19) Uani 1 1 d . . . . .
H8 H 0.380486 0.342151 0.235063 0.109 Uiso 1 1 calc R U . . .
C23 C 0.4208(6) 0.4103(5) 0.4181(4) 0.119(3) Uani 1 1 d . . . . .
H23 H 0.466111 0.42826 0.437463 0.143 Uiso 1 1 calc R U . . .
C56 C 0.3130(4) -0.0683(4) 0.9070(4) 0.102(2) Uani 1 1 d . . . . .
C71 C 0.0558(4) 0.1081(4) 0.5381(4) 0.099(2) Uani 1 1 d . . . . .
H71 H 0.026697 0.078298 0.506435 0.119 Uiso 1 1 calc R U . . .
C130 C 0.2185(5) 0.7278(5) 0.7969(6) 0.123(3) Uani 1 1 d . . . . .
H13C H 0.235387 0.746275 0.751526 0.147 Uiso 1 1 calc R U . . .
H13D H 0.260962 0.716309 0.827901 0.147 Uiso 1 1 calc R U . . .
F2 F 0.1610(5) 0.6824(4) 0.2259(3) 0.184(3) Uani 1 1 d . U . . .
C41 C 0.3958(4) 0.6751(4) 0.2141(4) 0.0961(18) Uani 1 1 d . U . . .
H41A H 0.407583 0.721545 0.193836 0.144 Uiso 1 1 calc R U . . .
H41B H 0.430066 0.666034 0.253953 0.144 Uiso 1 1 calc R U . . .
H41C H 0.34699 0.674805 0.230811 0.144 Uiso 1 1 calc R U . . .
C81 C 0.2232(4) -0.1362(4) 0.6398(5) 0.105(2) Uani 1 1 d . . . . .
H81A H 0.202568 -0.184655 0.635105 0.157 Uiso 1 1 calc R U . . .
H81B H 0.243814 -0.128299 0.688263 0.157 Uiso 1 1 calc R U . . .
H81C H 0.261052 -0.129401 0.606163 0.157 Uiso 1 1 calc R U . . .
C91 C 0.3065(5) 0.0820(5) 0.6187(4) 0.109(2) Uani 1 1 d . . . . .
H91 H 0.264285 0.056848 0.639049 0.131 Uiso 1 1 calc R U . . .
C36 C 0.1404(4) 0.5587(5) 0.0733(5) 0.1138(18) Uani 1 1 d . U . . .
H36 H 0.143002 0.534902 0.120504 0.137 Uiso 1 1 calc R U . . .
C68 C 0.1389(4) 0.1927(5) 0.6301(4) 0.111(3) Uani 1 1 d . . . . .
H68 H 0.168518 0.222853 0.660876 0.133 Uiso 1 1 calc R U . . .
C131 C 0.1753(5) 0.7814(4) 0.8319(5) 0.115(3) Uani 1 1 d . . . . .
H13E H 0.204567 0.807158 0.869994 0.138 Uiso 1 1 calc R U . . .
H13F H 0.156849 0.816205 0.797093 0.138 Uiso 1 1 calc R U . . .
C80 C 0.1405(5) -0.0889(5) 0.5437(4) 0.116(3) Uani 1 1 d . . . . .
H80A H 0.178477 -0.068165 0.515616 0.174 Uiso 1 1 calc R U . . .
H80B H 0.096146 -0.063357 0.534565 0.174 Uiso 1 1 calc R U . . .
H80C H 0.13186 -0.139004 0.53034 0.174 Uiso 1 1 calc R U . . .
C32 C 0.2247(6) 0.6368(5) 0.0071(5) 0.122(2) Uani 1 1 d . U . . .
H32 H 0.185703 0.64294 -0.026595 0.146 Uiso 1 1 calc R U . . .
C15 C 0.1636(4) 0.3086(5) 0.0566(5) 0.114(3) Uani 1 1 d . . . . .
H15 H 0.172233 0.280574 0.016109 0.137 Uiso 1 1 calc R U . . .
C70 C 0.0737(5) 0.1733(5) 0.5201(4) 0.115(3) Uani 1 1 d . . . . .
H70 H 0.057715 0.190007 0.474871 0.138 Uiso 1 1 calc R U . . .
C29 C 0.4319(5) 0.5713(5) 0.4056(5) 0.124(3) Uani 1 1 d . . . . .
H29A H 0.471586 0.555296 0.436935 0.186 Uiso 1 1 calc R U . . .
H29B H 0.388553 0.574466 0.432423 0.186 Uiso 1 1 calc R U . . .
H29C H 0.444734 0.618091 0.386798 0.186 Uiso 1 1 calc R U . . .
C59 C 0.4026(5) -0.1602(4) 0.8501(7) 0.121(3) Uani 1 1 d . . . . .
H59 H 0.434081 -0.191729 0.829144 0.145 Uiso 1 1 calc R U . . .
C18 C 0.1394(4) 0.3922(5) 0.1731(5) 0.110(2) Uani 1 1 d . U . . .
H18 H 0.13037 0.42127 0.212779 0.132 Uiso 1 1 calc R U . . .
C58 C 0.3944(5) -0.1585(5) 0.9232(7) 0.134(4) Uani 1 1 d . . . . .
H58 H 0.420612 -0.189661 0.953298 0.161 Uiso 1 1 calc R U . . .
C33 C 0.2885(6) 0.6709(5) -0.0036(5) 0.128(2) Uani 1 1 d . U . . .
H33 H 0.293378 0.700237 -0.043827 0.153 Uiso 1 1 calc R U . . .
C22 C 0.3921(8) 0.3448(6) 0.4412(5) 0.133(4) Uani 1 1 d . . . . .
H22 H 0.41758 0.318946 0.47674 0.16 Uiso 1 1 calc R U . . .
C21 C 0.3303(7) 0.3195(6) 0.4136(6) 0.130(3) Uani 1 1 d . U . . .
H21 H 0.311998 0.275203 0.429754 0.156 Uiso 1 1 calc R U . . .
C40 C 0.4740(4) 0.6212(5) 0.1271(5) 0.114(2) Uani 1 1 d . U . . .
H40A H 0.476323 0.584214 0.090599 0.171 Uiso 1 1 calc R U . . .
H40B H 0.510898 0.613825 0.165048 0.171 Uiso 1 1 calc R U . . .
H40C H 0.482332 0.667874 0.105987 0.171 Uiso 1 1 calc R U . . .
C121 C 0.4895(5) 0.5112(6) 0.3064(5) 0.124(3) Uani 1 1 d . . . . .
H12A H 0.50579 0.557403 0.288656 0.185 Uiso 1 1 calc R U . . .
H12B H 0.480856 0.477755 0.266514 0.185 Uiso 1 1 calc R U . . .
H12C H 0.526577 0.493137 0.339663 0.185 Uiso 1 1 calc R U . . .
C111 C 0.8938(6) -0.0120(5) 0.6400(5) 0.133(3) Uani 1 1 d D U . . .
H11A H 0.939979 -0.032653 0.655858 0.159 Uiso 1 1 calc R U . . .
H11B H 0.886797 -0.018081 0.587947 0.159 Uiso 1 1 calc R U . . .
C6 C 0.1693(4) 0.6869(3) 0.2927(3) 0.131(3) Uani 1 1 d G U . . .
C5 C 0.1369(4) 0.7401(3) 0.3295(4) 0.150(4) Uani 1 1 d G U . . .
H5 H 0.107937 0.772999 0.304387 0.18 Uiso 1 1 calc R U . . .
C4 C 0.1468(5) 0.7451(4) 0.4029(4) 0.162(4) Uani 1 1 d G U . . .
H4 H 0.124643 0.781438 0.427977 0.195 Uiso 1 1 calc R U . . .
C3 C 0.1891(5) 0.6969(5) 0.4396(3) 0.176(4) Uani 1 1 d G U . . .
H3 H 0.195885 0.700341 0.489727 0.211 Uiso 1 1 calc R U . . .
C2 C 0.2215(4) 0.6437(4) 0.4028(3) 0.151(3) Uani 1 1 d G U . . .
C1 C 0.2116(3) 0.6387(3) 0.3294(3) 0.1074(18) Uani 1 1 d G U . . .
C42 C 0.1110(5) 0.6741(5) 0.8194(6) 0.131(3) Uani 1 1 d . . . . .
H42A H 0.104053 0.632964 0.850796 0.157 Uiso 1 1 calc R U . . .
H42B H 0.069588 0.674819 0.78426 0.157 Uiso 1 1 calc R U . . .
O2 O 0.0893(5) 0.4814(6) 0.7348(6) 0.204(3) Uani 1 1 d . U . . .
C69 C 0.1157(5) 0.2185(5) 0.5660(5) 0.125(3) Uani 1 1 d . . . . .
H69 H 0.127737 0.26587 0.552898 0.15 Uiso 1 1 calc R U . . .
O12 O 0.6944(7) -0.1001(6) 0.8414(7) 0.229(4) Uani 1 1 d . U . . .
C57 C 0.3494(5) -0.1129(5) 0.9514(6) 0.129(3) Uani 1 1 d . . . . .
H57 H 0.343243 -0.111848 1.000978 0.155 Uiso 1 1 calc R U . . .
C113 C 0.7942(6) 0.0870(7) 0.9081(6) 0.158(4) Uani 1 1 d . U . . .
H11C H 0.829886 0.065709 0.878245 0.189 Uiso 1 1 calc R U . . .
H11D H 0.785383 0.055508 0.948702 0.189 Uiso 1 1 calc R U . . .
C93 C 0.3636(6) 0.0287(6) 0.6154(6) 0.141(4) Uani 1 1 d . . . . .
H93A H 0.408017 0.052078 0.600291 0.211 Uiso 1 1 calc R U . . .
H93B H 0.347786 -0.008921 0.581313 0.211 Uiso 1 1 calc R U . . .
H93C H 0.372447 0.008169 0.662406 0.211 Uiso 1 1 calc R U . . .
C25 C 0.2184(7) 0.3286(5) 0.3289(7) 0.142(4) Uani 1 1 d . . . . .
H25 H 0.21345 0.352639 0.281953 0.171 Uiso 1 1 calc R U . . .
C16 C 0.0936(6) 0.3093(6) 0.0835(6) 0.137(3) Uani 1 1 d . U . . .
H16 H 0.054614 0.282196 0.061089 0.165 Uiso 1 1 calc R U . . .
C123 C 0.2924(6) 0.4739(7) 0.9278(5) 0.146(3) Uani 1 1 d . U . . .
H12D H 0.28451 0.500226 0.972122 0.175 Uiso 1 1 calc R U . . .
H12E H 0.289446 0.422325 0.937315 0.175 Uiso 1 1 calc R U . . .
C84 C -0.0324(5) -0.0151(8) 0.8728(6) 0.166(5) Uani 1 1 d . U . . .
H84A H -0.061117 -0.058763 0.88013 0.249 Uiso 1 1 calc R U . . .
H84B H -0.055545 0.012249 0.834634 0.249 Uiso 1 1 calc R U . . .
H84C H -0.028901 0.013331 0.916705 0.249 Uiso 1 1 calc R U . . .
C112 C 0.8296(6) -0.0490(6) 0.6783(7) 0.154(4) Uani 1 1 d . U . . .
H11E H 0.795655 -0.074351 0.643712 0.185 Uiso 1 1 calc R U . . .
H11F H 0.847322 -0.082979 0.714274 0.185 Uiso 1 1 calc R U . . .
F1 F 0.2564(5) 0.5914(5) 0.4388(4) 0.200(3) Uani 1 1 d . U . . .
C50 C 0.3221(8) 0.6744(9) 0.5974(7) 0.176(5) Uani 1 1 d . . . . .
H50A H 0.300225 0.64265 0.559475 0.211 Uiso 1 1 calc R U . . .
H50B H 0.297925 0.720246 0.595493 0.211 Uiso 1 1 calc R U . . .
C122 C 0.2396(6) 0.4927(7) 0.8705(5) 0.137(3) Uani 1 1 d . U . . .
H12G H 0.199955 0.456247 0.865457 0.164 Uiso 1 1 calc R U . . .
H12F H 0.219001 0.539099 0.880678 0.164 Uiso 1 1 calc R U . . .
C38 C 0.1156(5) 0.5020(5) 0.0194(5) 0.132(3) Uani 1 1 d . U . . .
H38A H 0.069491 0.480571 0.032354 0.198 Uiso 1 1 calc R U . . .
H38B H 0.151452 0.465348 0.018435 0.198 Uiso 1 1 calc R U . . .
H38C H 0.109804 0.523317 -0.027648 0.198 Uiso 1 1 calc R U . . .
C37 C 0.0815(5) 0.6142(6) 0.0768(6) 0.149(4) Uani 1 1 d . U . . .
H37A H 0.037615 0.591583 0.093907 0.223 Uiso 1 1 calc R U . . .
H37B H 0.071276 0.63342 0.029429 0.223 Uiso 1 1 calc R U . . .
H37C H 0.098409 0.652842 0.109402 0.223 Uiso 1 1 calc R U . . .
C124 C 0.3573(7) 0.4935(9) 0.9018(7) 0.180(5) Uani 1 1 d . U . . .
H12H H 0.395319 0.462845 0.92145 0.216 Uiso 1 1 calc R U . . .
H12I H 0.370567 0.543329 0.915223 0.216 Uiso 1 1 calc R U . . .
C110 C 0.8939(8) 0.0586(6) 0.6585(8) 0.183(6) Uani 1 1 d D . . . .
H11G H 0.942276 0.074112 0.678509 0.219 Uiso 1 1 calc R U . . .
H11H H 0.882838 0.08705 0.615772 0.219 Uiso 1 1 calc R U . . .
C17 C 0.0842(6) 0.3493(6) 0.1418(6) 0.135(3) Uani 1 1 d . U . . .
H17 H 0.038535 0.347992 0.161781 0.161 Uiso 1 1 calc R U . . .
C83 C 0.0757(6) -0.0737(6) 0.9149(5) 0.140(3) Uani 1 1 d . U . . .
H83A H 0.073317 -0.045787 0.958644 0.209 Uiso 1 1 calc R U . . .
H83B H 0.126018 -0.081905 0.906068 0.209 Uiso 1 1 calc R U . . .
H83C H 0.049605 -0.119394 0.919739 0.209 Uiso 1 1 calc R U . . .
C92 C 0.2803(6) 0.1064(8) 0.5430(5) 0.158(4) Uani 1 1 d . . . . .
H92A H 0.234379 0.129654 0.545662 0.237 Uiso 1 1 calc R U . . .
H92B H 0.274037 0.065093 0.511167 0.237 Uiso 1 1 calc R U . . .
H92C H 0.316156 0.139942 0.52476 0.237 Uiso 1 1 calc R U . . .
C47 C 0.3809(6) 0.6594(8) 0.7051(7) 0.155(4) Uani 1 1 d . . . . .
H47A H 0.370583 0.689547 0.74624 0.186 Uiso 1 1 calc R U . . .
H47B H 0.40166 0.615219 0.723616 0.186 Uiso 1 1 calc R U . . .
C125 C 0.3501(6) 0.4857(7) 0.8232(7) 0.156(3) Uani 1 1 d . U . . .
H12J H 0.381014 0.52155 0.800207 0.187 Uiso 1 1 calc R U . . .
H12K H 0.363307 0.437782 0.808061 0.187 Uiso 1 1 calc R U . . .
C116 C 0.7233(10) 0.1742(7) 0.8580(8) 0.200(6) Uani 1 1 d . U . . .
H11I H 0.686252 0.193162 0.887858 0.24 Uiso 1 1 calc R U . . .
H11J H 0.71014 0.184301 0.807647 0.24 Uiso 1 1 calc R U . . .
C99 C 0.4815(10) 0.0683(10) 0.9143(9) 0.206(6) Uani 1 1 d D U . . .
H99A H 0.440114 0.044134 0.935952 0.247 Uiso 1 1 calc R U . . .
H99B H 0.508513 0.097234 0.951663 0.247 Uiso 1 1 calc R U . . .
C114 C 0.8192(7) 0.1641(10) 0.9338(9) 0.207(6) Uani 1 1 d D U . . .
H11K H 0.797508 0.176755 0.978682 0.248 Uiso 1 1 calc R U . . .
H11L H 0.872188 0.168923 0.940456 0.248 Uiso 1 1 calc R U . . .
C48 C 0.4308(8) 0.6949(8) 0.6649(6) 0.166(4) Uani 1 1 d . . . . .
H48A H 0.478323 0.673008 0.669087 0.199 Uiso 1 1 calc R U . . .
H48B H 0.43648 0.745772 0.678166 0.199 Uiso 1 1 calc R U . . .
C49 C 0.3949(9) 0.6843(9) 0.5905(8) 0.184(5) Uani 1 1 d . U . . .
H49A H 0.404636 0.726488 0.561194 0.221 Uiso 1 1 calc R U . . .
H49B H 0.414082 0.642403 0.567159 0.221 Uiso 1 1 calc R U . . .
C100 C 0.5271(11) 0.0167(9) 0.8870(8) 0.213(7) Uani 1 1 d . . . . .
H10A H 0.501237 -0.029895 0.880011 0.255 Uiso 1 1 calc R U . . .
H10B H 0.570322 0.010884 0.919089 0.255 Uiso 1 1 calc R U . . .
C105 C 0.6157(9) 0.1769(7) 0.6570(7) 0.177(5) Uani 1 1 d . U . . .
H10C H 0.649719 0.210397 0.683393 0.213 Uiso 1 1 calc R U . . .
H10D H 0.569528 0.176176 0.680633 0.213 Uiso 1 1 calc R U . . .
C106 C 0.6043(9) 0.2004(7) 0.5849(7) 0.181(5) Uani 1 1 d D U . . .
H10E H 0.552382 0.200913 0.570786 0.217 Uiso 1 1 calc R U . . .
H10F H 0.62622 0.248457 0.57882 0.217 Uiso 1 1 calc R U . . .
C102 C 0.5554(7) -0.1494(9) 0.5822(9) 0.223(7) Uani 1 1 d D U . . .
H10G H 0.569906 -0.135182 0.534529 0.268 Uiso 1 1 calc R U . . .
H10H H 0.539026 -0.19998 0.580781 0.268 Uiso 1 1 calc R U . . .
C129 C 0.0828(11) 0.4005(9) 0.7490(11) 0.222(5) Uani 1 1 d . U . . .
H12L H 0.121029 0.374304 0.727166 0.266 Uiso 1 1 calc R U . . .
H12M H 0.082795 0.390122 0.800336 0.266 Uiso 1 1 calc R U . . .
C107 C 0.6380(9) 0.1508(8) 0.5464(7) 0.188(5) Uani 1 1 d D U . . .
H10I H 0.678305 0.174219 0.522382 0.225 Uiso 1 1 calc R U . . .
H10J H 0.603592 0.129944 0.509415 0.225 Uiso 1 1 calc R U . . .
C109 C 0.8449(8) 0.0695(8) 0.7067(8) 0.176(5) Uani 1 1 d . U . . .
H10L H 0.816707 0.11125 0.693235 0.212 Uiso 1 1 calc R U . . .
H10K H 0.869344 0.079018 0.75385 0.212 Uiso 1 1 calc R U . . .
C26 C 0.1572(9) 0.3534(10) 0.3650(10) 0.217(7) Uani 1 1 d . . . . .
H26A H 0.113161 0.344232 0.334957 0.326 Uiso 1 1 calc R U . . .
H26B H 0.163742 0.404457 0.374492 0.326 Uiso 1 1 calc R U . . .
H26C H 0.153341 0.328222 0.409901 0.326 Uiso 1 1 calc R U . . .
C43 C 0.0847(8) 0.6703(6) 0.6047(8) 0.187(5) Uani 1 1 d D U . . .
H43A H 0.070582 0.672659 0.654423 0.224 Uiso 1 1 calc R U . . .
H43B H 0.118346 0.710885 0.596434 0.224 Uiso 1 1 calc R U . . .
C118 C 0.7154(10) -0.1272(11) 0.9449(11) 0.241(5) Uani 1 1 d D U . . .
H11M H 0.741139 -0.149321 0.985825 0.289 Uiso 1 1 calc R U . . .
H11N H 0.705527 -0.077711 0.958027 0.289 Uiso 1 1 calc R U . . .
C98 C 0.4571(12) 0.1115(11) 0.8609(10) 0.244(8) Uani 1 1 d D U . . .
H98A H 0.404033 0.107423 0.853941 0.293 Uiso 1 1 calc R U . . .
H98B H 0.471865 0.161765 0.870949 0.293 Uiso 1 1 calc R U . . .
C101 C 0.6132(8) -0.1364(8) 0.6353(8) 0.198(5) Uani 1 1 d D U . . .
H10M H 0.616956 -0.177899 0.666846 0.237 Uiso 1 1 calc R U . . .
H10N H 0.659244 -0.12982 0.611968 0.237 Uiso 1 1 calc R U . . .
C126 C 0.0182(9) 0.4997(9) 0.7467(9) 0.193(4) Uani 1 1 d . U . . .
H12N H 0.01319 0.503703 0.798489 0.232 Uiso 1 1 calc R U . . .
H12O H 0.009936 0.546979 0.726101 0.232 Uiso 1 1 calc R U . . .
C97 C 0.4891(10) 0.0866(10) 0.8037(9) 0.213(6) Uani 1 1 d . U . . .
H97A H 0.453138 0.057775 0.774169 0.255 Uiso 1 1 calc R U . . .
H97B H 0.504937 0.127338 0.774927 0.255 Uiso 1 1 calc R U . . .
C45 C 0.0125(10) 0.6053(9) 0.5234(10) 0.218(6) Uani 1 1 d . U . . .
H45A H 0.001345 0.612025 0.472046 0.262 Uiso 1 1 calc R U . . .
H45B H -0.028343 0.578691 0.543442 0.262 Uiso 1 1 calc R U . . .
C117 C 0.7640(11) -0.1283(12) 0.8759(11) 0.242(5) Uani 1 1 d . U . . .
H11O H 0.80593 -0.094318 0.877916 0.29 Uiso 1 1 calc R U . . .
H11P H 0.776546 -0.176069 0.859607 0.29 Uiso 1 1 calc R U . . .
C108 C 0.6650(10) 0.0956(8) 0.5907(8) 0.193(5) Uani 1 1 d . U . . .
H10O H 0.64506 0.048636 0.573896 0.232 Uiso 1 1 calc R U . . .
H10P H 0.71814 0.09544 0.591143 0.232 Uiso 1 1 calc R U . . .
C103 C 0.5035(8) -0.1069(9) 0.6058(8) 0.203(5) Uani 1 1 d D U . . .
H10Q H 0.456533 -0.133312 0.606264 0.243 Uiso 1 1 calc R U . . .
H10R H 0.498041 -0.064745 0.575425 0.243 Uiso 1 1 calc R U . . .
C127 C -0.0345(10) 0.4522(11) 0.7186(13) 0.255(9) Uani 1 1 d . U . . .
H12P H -0.054144 0.466459 0.67123 0.307 Uiso 1 1 calc R U . . .
H12Q H -0.074121 0.443997 0.750759 0.307 Uiso 1 1 calc R U . . .
C44 C 0.0250(7) 0.6728(9) 0.5589(9) 0.203(6) Uani 1 1 d D U . . .
H44A H 0.032403 0.710412 0.523546 0.244 Uiso 1 1 calc R U . . .
H44B H -0.017371 0.684229 0.585613 0.244 Uiso 1 1 calc R U . . .
C128 C 0.0157(11) 0.3867(10) 0.7147(11) 0.233(5) Uani 1 1 d . U . . .
H12R H -0.007841 0.345166 0.736784 0.28 Uiso 1 1 calc R U . . .
H12S H 0.022114 0.374659 0.664402 0.28 Uiso 1 1 calc R U . . .
C119 C 0.6522(10) -0.1646(11) 0.9274(11) 0.242(6) Uani 1 1 d D U . . .
H11Q H 0.611417 -0.14326 0.950016 0.29 Uiso 1 1 calc R U . . .
H11R H 0.655228 -0.21468 0.942136 0.29 Uiso 1 1 calc R U . . .
C46 C 0.0850(9) 0.5637(8) 0.5360(9) 0.196(5) Uani 1 1 d . U . . .
H46A H 0.075437 0.513983 0.550356 0.236 Uiso 1 1 calc R U . . .
H46B H 0.113837 0.564311 0.493492 0.236 Uiso 1 1 calc R U . . .
C120 C 0.6438(11) -0.1593(11) 0.8469(10) 0.231(5) Uani 1 1 d . U . . .
H12T H 0.658781 -0.202433 0.82245 0.278 Uiso 1 1 calc R U . . .
H12U H 0.594344 -0.147833 0.83005 0.278 Uiso 1 1 calc R U . . .
C115 C 0.7939(13) 0.2050(8) 0.8788(9) 0.233(7) Uani 1 1 d D U . . .
H11S H 0.826007 0.203491 0.838847 0.279 Uiso 1 1 calc R U . . .
H11T H 0.790442 0.254949 0.894469 0.279 Uiso 1 1 calc R U . . .
C104 C 0.5292(7) -0.0865(10) 0.6768(8) 0.197(4) Uani 1 1 d D U . . .
H10S H 0.507919 -0.041671 0.691304 0.237 Uiso 1 1 calc R U . . .
H10T H 0.516707 -0.123864 0.710998 0.237 Uiso 1 1 calc R U . . .
C27 C 0.2110(12) 0.2503(10) 0.3081(13) 0.264(9) Uani 1 1 d . U . . .
H27A H 0.208235 0.221578 0.35092 0.395 Uiso 1 1 calc R U . . .
H27B H 0.252902 0.237183 0.282376 0.395 Uiso 1 1 calc R U . . .
H27C H 0.167206 0.24182 0.277592 0.395 Uiso 1 1 calc R U . . .
O6 O 0.2500(7) 0.4718(6) 0.5587(10) 0.193(7) Uani 0.487(17) 1 d D U P A 1
C1A C 0.3257(6) 0.4590(7) 0.5616(8) 0.172(7) Uani 0.487(17) 1 d D U P A 1
H1AA H 0.354107 0.503146 0.574399 0.207 Uiso 0.487(17) 1 calc R U P A 1
H1AB H 0.340197 0.441734 0.515046 0.207 Uiso 0.487(17) 1 calc R U P A 1
C1B C 0.3383(4) 0.4027(5) 0.6184(6) 0.180(5) Uani 1 1 d D U . . .
H1BA H 0.347628 0.424455 0.666024 0.216 Uiso 0.487(17) 1 calc R U P A 1
H1BB H 0.378905 0.372763 0.607486 0.216 Uiso 0.487(17) 1 calc R U P A 1
H1BC H 0.365351 0.393729 0.663812 0.216 Uiso 0.513(17) 1 calc R U P A 2
H1BD H 0.368424 0.390789 0.578651 0.216 Uiso 0.513(17) 1 calc R U P A 2
C1C C 0.2663(5) 0.3597(5) 0.6130(7) 0.201(6) Uani 1 1 d D U . . .
H1CA H 0.272991 0.30964 0.599497 0.241 Uiso 0.487(17) 1 calc R U P A 1
H1CB H 0.24176 0.36125 0.658131 0.241 Uiso 0.487(17) 1 calc R U P A 1
H1CC H 0.266973 0.328398 0.570659 0.241 Uiso 0.513(17) 1 calc R U P A 2
H1CD H 0.265656 0.328376 0.654753 0.241 Uiso 0.513(17) 1 calc R U P A 2
C1D C 0.2246(6) 0.3988(7) 0.5542(8) 0.175(7) Uani 0.487(17) 1 d D U P A 1
H1DA H 0.233584 0.378316 0.507162 0.21 Uiso 0.487(17) 1 calc R U P A 1
H1DB H 0.172316 0.394919 0.561032 0.21 Uiso 0.487(17) 1 calc R U P A 1
O6A O 0.2400(7) 0.4602(8) 0.6129(10) 0.171(7) Uani 0.513(17) 1 d D U P A 2
C1E C 0.1945(6) 0.3967(8) 0.608(3) 0.26(2) Uani 0.513(17) 1 d D U P A 2
H1EA H 0.166298 0.389712 0.562568 0.311 Uiso 0.513(17) 1 calc R U P A 2
H1EB H 0.164432 0.388779 0.6493 0.311 Uiso 0.513(17) 1 calc R U P A 2
C51 C 0.3155(8) 0.4797(5) 0.6142(18) 0.176(10) Uani 0.513(17) 1 d D U P A 2
H51B H 0.332218 0.508337 0.656531 0.211 Uiso 0.513(17) 1 calc R U P A 2
H51A H 0.329798 0.503595 0.57038 0.211 Uiso 0.513(17) 1 calc R U P A 2

loop_
_atom_site_aniso_label
_atom_site_aniso_U_11
_atom_site_aniso_U_22
_atom_site_aniso_U_33
_atom_site_aniso_U_23
_atom_site_aniso_U_13
_atom_site_aniso_U_12
Zn2 0.0576(4) 0.0741(5) 0.0785(5) -0.0010(3) 0.0005(3) 0.0202(3)
Zn1 0.0711(5) 0.0898(6) 0.0855(5) -0.0186(4) 0.0094(4) 0.0155(4)
K2 0.0851(9) 0.1030(10) 0.0955(10) 0.0000(8) 0.0037(7) 0.0159(8)
Si2 0.0552(7) 0.0646(8) 0.0664(8) 0.0004(6) 0.0026(6) 0.0144(6)
Si1 0.0534(7) 0.0757(9) 0.0806(10) -0.0148(7) 0.0080(6) 0.0070(6)
K1 0.0921(10) 0.1068(12) 0.1392(15) -0.0082(10) 0.0039(10) 0.0302(9)
N3 0.061(2) 0.060(2) 0.064(2) -0.0008(19) 0.0063(18) 0.0148(19)
N2 0.056(2) 0.082(3) 0.085(3) -0.008(2) 0.003(2) 0.018(2)
N4 0.055(2) 0.076(3) 0.079(3) -0.005(2) 0.004(2) 0.010(2)
C73 0.053(3) 0.059(3) 0.071(3) 0.000(2) -0.001(2) 0.018(2)
F3 0.123(3) 0.175(5) 0.096(3) 0.010(3) 0.013(2) 0.059(3)
F4 0.108(3) 0.154(4) 0.134(4) -0.009(3) 0.010(3) 0.070(3)
N1 0.069(3) 0.091(3) 0.073(3) -0.015(3) 0.009(2) 0.001(2)
C78 0.065(3) 0.065(3) 0.081(4) 0.004(3) 0.005(3) 0.016(3)
C74 0.067(3) 0.064(3) 0.077(3) -0.006(3) -0.006(3) 0.014(2)
C67 0.064(3) 0.075(3) 0.075(3) 0.010(3) 0.001(3) 0.017(3)
O3 0.120(5) 0.103(4) 0.216(8) -0.035(4) 0.039(5) 0.013(4)
C61 0.053(3) 0.066(3) 0.081(4) -0.005(3) 0.005(2) 0.014(2)
C85 0.056(3) 0.086(4) 0.084(4) 0.002(3) 0.003(3) 0.014(3)
O9 0.169(5) 0.130(4) 0.109(4) 0.018(3) 0.015(4) 0.055(4)
C77 0.062(3) 0.077(4) 0.120(5) 0.011(4) 0.003(3) 0.014(3)
C72 0.077(4) 0.087(4) 0.074(4) 0.007(3) -0.003(3) 0.020(3)
C90 0.065(3) 0.077(4) 0.105(5) 0.004(3) 0.008(3) 0.008(3)
C30 0.072(2) 0.083(3) 0.085(3) -0.012(2) -0.0016(19) 0.0289(19)
C66 0.067(3) 0.077(4) 0.085(4) -0.013(3) 0.005(3) 0.014(3)
C14 0.075(4) 0.089(4) 0.106(5) -0.031(4) -0.001(3) 0.009(3)
C62 0.062(3) 0.076(4) 0.108(5) -0.008(3) -0.001(3) 0.024(3)
C7 0.060(3) 0.068(3) 0.083(4) -0.013(3) 0.000(3) 0.010(2)
C35 0.0847(19) 0.086(4) 0.088(3) 0.002(2) 0.009(2) 0.024(2)
C75 0.093(5) 0.076(4) 0.096(5) -0.014(3) -0.020(4) 0.017(3)
C13 0.061(3) 0.102(5) 0.107(5) -0.031(4) 0.012(3) -0.004(3)
O11 0.129(4) 0.122(3) 0.161(5) -0.031(4) -0.034(3) 0.032(3)
C94 0.081(4) 0.080(4) 0.109(5) -0.018(4) 0.008(4) 0.004(3)
C82 0.080(4) 0.070(3) 0.099(4) -0.005(3) 0.026(3) 0.015(3)
C39 0.0703(19) 0.080(3) 0.098(3) 0.001(2) 0.0115(17) 0.011(2)
C76 0.076(4) 0.074(4) 0.128(6) -0.010(4) -0.006(4) 0.006(3)
C86 0.069(4) 0.105(5) 0.094(5) 0.012(4) 0.012(3) 0.002(3)
O1 0.137(4) 0.206(6) 0.130(3) 0.000(4) 0.018(3) 0.072(5)
O7 0.105(4) 0.269(10) 0.146(6) -0.003(6) 0.022(4) 0.047(6)
C79 0.089(4) 0.087(4) 0.076(4) -0.012(3) 0.006(3) 0.016(3)
C19 0.093(4) 0.082(4) 0.088(4) -0.010(3) 0.020(4) 0.014(3)
C12 0.077(4) 0.090(4) 0.086(4) 0.004(3) 0.017(3) 0.027(3)
C24 0.099(5) 0.093(4) 0.077(4) 0.005(3) 0.009(3) 0.024(4)
O10 0.126(4) 0.115(4) 0.225(6) 0.015(4) 0.070(5) 0.024(4)
C65 0.077(4) 0.098(4) 0.093(4) -0.031(4) 0.007(3) 0.005(3)
C55 0.060(3) 0.081(4) 0.108(5) 0.003(3) -0.004(3) 0.017(3)
C31 0.0911(19) 0.100(4) 0.090(3) -0.025(2) -0.014(2) 0.044(2)
C63 0.080(4) 0.099(5) 0.123(6) -0.024(4) 0.003(4) 0.035(4)
C10 0.083(4) 0.106(5) 0.124(6) -0.001(4) 0.021(4) 0.043(4)
C28 0.072(4) 0.110(5) 0.105(5) -0.009(4) -0.015(3) 0.017(4)
O8 0.150(5) 0.198(8) 0.220(8) -0.085(6) -0.008(5) 0.016(6)
C64 0.077(4) 0.109(5) 0.125(6) -0.039(5) 0.007(4) 0.030(4)
C88 0.079(4) 0.114(6) 0.140(7) 0.023(6) 0.027(5) 0.010(4)
O5 0.134(6) 0.224(9) 0.137(6) 0.000(6) 0.024(5) -0.035(6)
C34 0.136(4) 0.096(5) 0.090(4) 0.007(3) 0.014(3) 0.025(4)
C89 0.078(4) 0.079(4) 0.149(7) -0.003(4) -0.006(4) -0.001(3)
C11 0.087(4) 0.118(6) 0.115(5) 0.014(4) 0.041(4) 0.033(4)
C20 0.158(8) 0.089(5) 0.091(5) -0.005(4) 0.031(5) -0.006(5)
O4 0.173(5) 0.124(4) 0.186(6) -0.010(4) -0.027(4) 0.040(4)
C96 0.077(4) 0.089(5) 0.157(7) -0.023(5) 0.002(4) 0.005(3)
C87 0.076(4) 0.126(6) 0.112(6) 0.016(5) 0.019(4) 0.002(4)
C9 0.106(5) 0.095(5) 0.120(6) 0.002(4) 0.007(5) 0.050(4)
C95 0.106(5) 0.112(6) 0.105(5) -0.022(4) -0.005(4) 0.008(4)
C60 0.076(4) 0.092(4) 0.121(6) -0.007(4) -0.007(4) 0.030(3)
C132 0.114(6) 0.098(5) 0.131(7) 0.023(5) 0.022(5) 0.035(5)
C8 0.099(5) 0.090(4) 0.088(4) -0.003(3) 0.014(4) 0.032(4)
C23 0.143(7) 0.124(7) 0.091(5) 0.002(5) -0.016(5) 0.053(6)
C56 0.091(5) 0.112(5) 0.104(5) 0.024(4) -0.010(4) 0.021(4)
C71 0.102(5) 0.102(5) 0.091(5) 0.012(4) -0.014(4) 0.023(4)
C130 0.106(6) 0.119(7) 0.147(8) 0.011(6) 0.029(5) 0.022(5)
F2 0.237(6) 0.191(5) 0.129(3) -0.021(3) 0.006(4) 0.083(5)
C41 0.090(4) 0.086(4) 0.112(4) -0.012(3) 0.005(3) 0.005(3)
C81 0.087(4) 0.108(5) 0.123(6) 0.009(4) 0.019(4) 0.032(4)
C91 0.101(5) 0.133(7) 0.094(5) -0.013(5) 0.024(4) -0.013(5)
C36 0.0768(19) 0.146(5) 0.119(4) -0.041(3) -0.021(3) 0.044(2)
C68 0.109(5) 0.111(6) 0.108(6) 0.032(5) -0.034(4) -0.010(4)
C131 0.113(6) 0.091(5) 0.143(7) 0.003(5) 0.017(5) 0.023(5)
C80 0.148(7) 0.129(6) 0.073(4) -0.015(4) 0.008(4) 0.032(6)
C32 0.148(4) 0.107(6) 0.110(5) -0.001(3) -0.031(4) 0.050(4)
C15 0.093(5) 0.117(6) 0.130(6) -0.049(5) 0.009(5) -0.005(4)
C70 0.123(6) 0.132(7) 0.090(5) 0.031(5) -0.019(5) 0.029(5)
C29 0.128(7) 0.126(7) 0.116(6) -0.029(5) 0.002(5) 0.004(5)
C59 0.092(5) 0.093(5) 0.177(9) -0.002(6) -0.014(6) 0.033(4)
C18 0.087(4) 0.126(4) 0.116(4) -0.032(3) 0.013(3) -0.012(3)
C58 0.115(7) 0.117(7) 0.167(10) 0.048(7) -0.032(7) 0.020(5)
C33 0.172(5) 0.114(6) 0.100(5) 0.016(4) -0.006(4) 0.041(5)
C22 0.192(11) 0.107(7) 0.105(6) 0.023(5) 0.012(7) 0.045(7)
C21 0.164(7) 0.107(5) 0.122(6) 0.007(5) 0.038(6) 0.000(5)
C40 0.0778(19) 0.122(6) 0.144(7) 0.001(5) 0.030(3) 0.009(4)
C121 0.096(5) 0.150(8) 0.127(7) -0.003(6) 0.015(5) 0.021(5)
C111 0.136(6) 0.146(6) 0.121(6) 0.013(5) 0.023(5) 0.055(5)
C6 0.160(8) 0.109(6) 0.128(3) -0.023(4) 0.019(5) 0.037(5)
C5 0.191(10) 0.099(6) 0.165(4) -0.018(5) 0.040(7) 0.043(5)
C4 0.186(11) 0.143(8) 0.166(4) -0.048(6) 0.054(7) 0.051(6)
C3 0.192(8) 0.201(7) 0.140(4) -0.046(5) 0.029(6) 0.062(6)
C2 0.155(7) 0.172(6) 0.131(3) -0.021(4) 0.016(5) 0.061(5)
C1 0.081(4) 0.109(5) 0.133(3) -0.029(3) 0.016(4) 0.008(3)
C42 0.098(6) 0.121(7) 0.175(9) -0.021(6) 0.029(6) -0.002(5)
O2 0.151(4) 0.195(5) 0.265(8) 0.032(6) -0.002(6) 0.005(4)
C69 0.134(7) 0.125(7) 0.115(6) 0.057(6) -0.013(6) 0.002(6)
O12 0.229(7) 0.196(7) 0.256(6) 0.050(6) -0.024(6) -0.010(5)
C57 0.125(7) 0.134(7) 0.129(7) 0.038(6) -0.014(6) 0.032(6)
C113 0.130(7) 0.192(7) 0.154(9) 0.010(7) -0.008(5) 0.072(6)
C93 0.141(8) 0.132(7) 0.152(9) -0.035(6) 0.043(7) 0.004(6)
C25 0.164(10) 0.107(7) 0.158(9) -0.019(6) 0.051(8) -0.038(7)
C16 0.131(5) 0.137(5) 0.141(5) -0.029(4) 0.003(4) -0.012(4)
C123 0.129(6) 0.185(10) 0.128(4) -0.011(6) 0.004(4) 0.072(7)
C84 0.108(6) 0.252(12) 0.144(8) -0.045(8) 0.008(5) 0.087(7)
C112 0.135(7) 0.138(6) 0.190(8) -0.022(6) -0.014(6) 0.048(6)
F1 0.216(5) 0.218(4) 0.170(3) 0.009(3) -0.004(3) 0.086(4)
C50 0.167(12) 0.225(14) 0.139(10) 0.011(9) -0.009(8) 0.082(11)
C122 0.118(4) 0.177(9) 0.117(5) -0.016(6) 0.002(3) 0.045(6)
C38 0.095(4) 0.147(6) 0.151(7) -0.051(5) -0.023(5) 0.029(3)
C37 0.097(3) 0.178(8) 0.172(8) -0.057(6) -0.017(5) 0.068(5)
C124 0.118(4) 0.250(15) 0.176(6) 0.005(10) -0.004(4) 0.060(8)
C110 0.149(10) 0.223(16) 0.176(12) -0.061(11) 0.027(9) 0.007(10)
C17 0.116(4) 0.145(5) 0.142(5) -0.023(4) 0.016(4) -0.007(4)
C83 0.162(7) 0.155(7) 0.105(5) -0.032(5) -0.007(5) 0.067(6)
C92 0.122(8) 0.245(14) 0.106(7) -0.010(8) 0.009(6) -0.010(8)
C47 0.121(8) 0.211(12) 0.137(9) 0.039(8) 0.024(7) 0.013(8)
C125 0.121(4) 0.181(8) 0.170(5) 0.033(6) 0.026(4) 0.029(6)
C116 0.270(13) 0.137(4) 0.192(12) -0.033(8) -0.053(10) 0.104(7)
C99 0.198(9) 0.236(10) 0.190(9) -0.006(8) 0.048(8) 0.021(8)
C114 0.124(8) 0.295(13) 0.193(13) -0.045(9) 0.001(7) -0.066(9)
C48 0.168(11) 0.202(12) 0.127(8) 0.028(8) 0.003(8) -0.009(9)
C49 0.178(9) 0.204(9) 0.169(8) 0.031(7) 0.006(7) -0.003(8)
C100 0.28(2) 0.211(16) 0.152(12) 0.034(11) 0.038(13) 0.049(15)
C105 0.215(9) 0.168(8) 0.153(8) -0.010(7) 0.023(7) 0.051(7)
C106 0.203(9) 0.181(8) 0.163(8) 0.024(7) 0.006(7) 0.064(7)
C102 0.171(10) 0.248(16) 0.244(11) -0.107(11) 0.010(8) -0.045(9)
C129 0.225(8) 0.184(5) 0.255(10) 0.008(8) -0.014(7) 0.020(6)
C107 0.197(9) 0.198(9) 0.171(8) 0.024(7) 0.012(7) 0.050(8)
C109 0.164(8) 0.165(8) 0.204(9) 0.003(7) 0.050(7) 0.007(7)
C26 0.166(13) 0.254(19) 0.233(17) -0.058(14) 0.012(12) 0.037(13)
C43 0.206(12) 0.134(7) 0.219(12) -0.001(6) -0.048(8) 0.067(7)
C118 0.263(9) 0.238(10) 0.218(5) -0.003(7) -0.005(5) 0.002(8)
C98 0.256(11) 0.241(11) 0.239(11) -0.012(9) 0.023(9) 0.064(9)
C101 0.201(6) 0.189(8) 0.203(8) -0.063(6) -0.013(6) 0.049(7)
C126 0.164(6) 0.194(6) 0.221(9) -0.021(7) 0.007(7) 0.007(5)
C97 0.210(10) 0.238(10) 0.194(9) 0.029(8) 0.009(8) 0.057(8)
C45 0.206(9) 0.210(10) 0.232(13) 0.011(9) -0.067(8) 0.029(8)
C117 0.213(5) 0.258(11) 0.255(9) 0.023(8) 0.002(5) 0.024(7)
C108 0.216(9) 0.189(9) 0.181(9) 0.001(7) 0.030(8) 0.055(8)
C103 0.167(6) 0.220(9) 0.216(8) -0.038(7) -0.022(6) -0.011(6)
C127 0.158(5) 0.248(14) 0.36(3) -0.055(17) -0.003(10) -0.011(6)
C44 0.172(10) 0.187(8) 0.250(13) 0.021(8) -0.037(8) 0.053(7)
C128 0.237(8) 0.196(6) 0.262(10) -0.032(8) -0.010(8) -0.011(5)
C119 0.246(8) 0.253(10) 0.224(7) 0.033(7) 0.009(7) -0.002(7)
C46 0.208(8) 0.155(6) 0.220(8) -0.024(6) -0.051(7) 0.021(6)
C120 0.242(7) 0.226(9) 0.221(7) 0.013(8) 0.005(7) -0.035(7)
C115 0.355(18) 0.152(6) 0.189(13) -0.047(8) 0.055(12) -0.063(8)
C104 0.155(5) 0.237(10) 0.201(7) -0.049(7) 0.010(6) 0.011(6)
C27 0.248(16) 0.210(14) 0.329(17) -0.036(13) -0.020(14) 0.017(13)
O6 0.196(9) 0.182(8) 0.200(11) 0.027(8) 0.000(8) 0.023(7)
C1A 0.182(9) 0.161(10) 0.176(11) 0.022(8) 0.021(8) 0.012(7)
C1B 0.164(9) 0.168(10) 0.207(12) 0.056(9) 0.001(9) -0.015(7)
C1C 0.141(9) 0.203(12) 0.256(14) 0.076(11) -0.016(9) 0.004(8)
C1D 0.164(10) 0.182(10) 0.179(11) 0.011(8) 0.003(8) 0.017(7)
O6A 0.183(12) 0.177(12) 0.160(13) -0.022(10) -0.002(10) 0.110(10)
C1E 0.25(2) 0.27(2) 0.26(3) 0.003(18) 0.000(18) 0.035(18)
C51 0.189(17) 0.131(14) 0.208(19) 0.039(13) 0.002(15) -0.015(13)

loop_
_atom_type_symbol
_atom_type_description
_atom_type_scat_dispersion_real
_atom_type_scat_dispersion_imag
_atom_type_scat_source
C C 0.0181 0.0091 'International Tables Vol C Tables 4.2.6.8 and 6.1.1.4'
H H 0 0 'International Tables Vol C Tables 4.2.6.8 and 6.1.1.4'
F F 0.0727 0.0534 'International Tables Vol C Tables 4.2.6.8 and 6.1.1.4'
K K 0.3868 1.0657 'International Tables Vol C Tables 4.2.6.8 and 6.1.1.4'
N N 0.0311 0.018 'International Tables Vol C Tables 4.2.6.8 and 6.1.1.4'
O O 0.0492 0.0322 'International Tables Vol C Tables 4.2.6.8 and 6.1.1.4'
Si Si 0.2541 0.3302 'International Tables Vol C Tables 4.2.6.8 and 6.1.1.4'
Zn Zn -1.5491 0.6778 'International Tables Vol C Tables 4.2.6.8 and 6.1.1.4'

loop_
_exptl_crystal_face_index_h
_exptl_crystal_face_index_k
_exptl_crystal_face_index_l
_exptl_crystal_face_perp_dist
-1 0 0 0.0625
-1 -1 0 0.0694
1 0 -1 0.0666
-1 0 1 0.0573
0 0 0 0.0628
-1 -1 0 0.065
1 1 0 0.0891
0 0 -1 0.0426
0 0 1 0.0426
1 0 1 0.0718
0 -1 0 0.0476
-1 0 0 0.0743
1 0 0 0.0779
1 0 0 0.0953
-1 1 0 0.0776
1 -1 0 0.0683
0 -1 0 0.0523
-1 -1 0 0.057
2 12 -1 0.0707

loop_
_geom_angle_atom_site_label_1
_geom_angle_atom_site_label_2
_geom_angle_atom_site_label_3
_geom_angle
_geom_angle_site_symmetry_1
_geom_angle_site_symmetry_3
_geom_angle_publ_flag
N3 Zn2 Si2 40.58(12) . . ?
N4 Zn2 Si2 40.33(13) . . ?
N4 Zn2 N3 80.69(18) . . ?
N4 Zn2 C55 142.6(2) . . ?
C55 Zn2 Si2 166.5(2) . . ?
C55 Zn2 N3 134.9(2) . . ?
N2 Zn1 Si1 40.48(15) . . ?
N2 Zn1 N1 80.7(2) . . ?
N2 Zn1 C1 135.2(2) . . ?
N1 Zn1 Si1 40.35(15) . . ?
N1 Zn1 C1 143.0(2) . . ?
C1 Zn1 Si1 169.17(19) . . ?
O9 K2 C116 81.6(3) . . ?
O9 K2 C104 84.6(4) . . ?
O11 K2 O9 102.6(2) . . ?
O11 K2 O12 90.5(3) . . ?
O11 K2 C116 21.4(3) . . ?
O11 K2 C104 154.3(3) . . ?
O7 K2 O9 89.8(3) . . ?
O7 K2 O11 84.2(3) . . ?
O7 K2 O12 95.8(4) . . ?
O7 K2 C116 79.7(4) . . ?
O7 K2 C104 71.0(3) . . ?
O10 K2 O9 85.8(2) . . ?
O10 K2 O11 89.6(3) . . ?
O10 K2 O7 171.5(3) . . ?
O10 K2 O8 96.1(3) . . ?
O10 K2 O12 90.1(3) . . ?
O10 K2 C116 92.4(4) . . ?
O10 K2 C104 115.8(3) . . ?
O8 K2 O9 84.8(3) . . ?
O8 K2 O11 171.0(3) . . ?
O8 K2 O7 90.8(3) . . ?
O8 K2 O12 82.5(4) . . ?
O8 K2 C116 163.4(3) . . ?
O8 K2 C104 19.8(2) . . ?
O12 K2 O9 166.2(3) . . ?
O12 K2 C116 111.8(4) . . ?
O12 K2 C104 85.4(4) . . ?
C104 K2 C116 147.5(4) . . ?
N3 Si2 Zn2 49.16(14) . . ?
N3 Si2 C67 115.7(2) . . ?
N3 Si2 C61 113.2(2) . . ?
N4 Si2 Zn2 48.57(16) . . ?
N4 Si2 N3 97.4(2) . . ?
N4 Si2 C67 114.3(3) . . ?
N4 Si2 C61 112.8(2) . . ?
C67 Si2 Zn2 134.24(18) . . ?
C67 Si2 C61 103.9(2) . . ?
C61 Si2 Zn2 121.86(17) . . ?
N2 Si1 Zn1 48.80(17) . . ?
N2 Si1 C7 117.7(3) . . ?
N2 Si1 C13 110.8(3) . . ?
N1 Si1 Zn1 49.48(19) . . ?
N1 Si1 N2 98.1(3) . . ?
N1 Si1 C7 113.6(3) . . ?
N1 Si1 C13 114.4(3) . . ?
C7 Si1 Zn1 135.20(18) . . ?
C13 Si1 Zn1 122.00(19) . . ?
C13 Si1 C7 102.8(3) . . ?
O3 K1 C122 76.9(3) . . ?
O3 K1 O6 159.1(3) . . ?
O3 K1 C1E 163.1(5) . . ?
O3 K1 C51 148.7(4) . . ?
O1 K1 O3 91.5(2) . . ?
O1 K1 O5 93.7(3) . . ?
O1 K1 O4 172.6(3) . . ?
O1 K1 C122 22.5(2) . . ?
O1 K1 O6 103.8(2) . . ?
O1 K1 C1E 89.3(6) . . ?
O1 K1 C51 80.5(6) . . ?
O5 K1 O3 83.6(3) . . ?
O5 K1 O4 93.1(3) . . ?
O5 K1 C122 108.6(3) . . ?
O5 K1 O6 81.3(3) . . ?
O5 K1 C1E 113.2(5) . . ?
O5 K1 C51 66.9(3) . . ?
O4 K1 O3 92.2(2) . . ?
O4 K1 C122 154.1(3) . . ?
O4 K1 O6 74.4(2) . . ?
O4 K1 C1E 85.3(6) . . ?
O4 K1 C51 99.6(6) . . ?
O2 K1 O3 93.2(3) . . ?
O2 K1 O1 88.2(3) . . ?
O2 K1 O5 176.3(3) . . ?
O2 K1 O4 85.1(3) . . ?
O2 K1 C122 72.3(3) . . ?
O2 K1 O6 101.3(4) . . ?
O2 K1 C1E 69.9(5) . . ?
O2 K1 C51 116.5(4) . . ?
O6 K1 C122 121.7(2) . . ?
O6A K1 O3 174.8(4) . . ?
O6A K1 O1 90.6(4) . . ?
O6A K1 O5 91.4(4) . . ?
O6A K1 O4 86.3(4) . . ?
O6A K1 O2 91.7(5) . . ?
O6A K1 C122 106.5(4) . . ?
O6A K1 C1E 21.8(5) . . ?
O6A K1 C51 27.5(3) . . ?
C1E K1 C122 98.3(7) . . ?
C51 K1 C122 101.8(5) . . ?
C51 K1 C1E 47.9(4) . . ?
Si2 N3 Zn2 90.3(2) . . ?
C73 N3 Zn2 131.6(3) . . ?
C73 N3 Si2 137.7(3) . . ?
Si1 N2 Zn1 90.7(2) . . ?
C30 N2 Zn1 133.2(4) . . ?
C30 N2 Si1 135.1(4) . . ?
Si2 N4 Zn2 91.1(2) . . ?
C85 N4 Zn2 130.8(3) . . ?
C85 N4 Si2 133.5(4) . . ?
N3 C73 C78 122.2(5) . . ?
N3 C73 C74 119.8(5) . . ?
C74 C73 C78 118.1(5) . . ?
Si1 N1 Zn1 90.2(3) . . ?
C19 N1 Zn1 131.5(4) . . ?
C19 N1 Si1 132.9(4) . . ?
C73 C78 C82 120.2(5) . . ?
C77 C78 C73 119.4(6) . . ?
C77 C78 C82 120.4(6) . . ?
C73 C74 C75 119.1(6) . . ?
C73 C74 C79 121.4(5) . . ?
C75 C74 C79 119.4(6) . . ?
C72 C67 Si2 122.4(5) . . ?
C72 C67 C68 115.2(6) . . ?
C68 C67 Si2 122.3(5) . . ?
C130 O3 K1 124.8(5) . . ?
C130 O3 C42 111.0(7) . . ?
C42 O3 K1 124.2(6) . . ?
C66 C61 Si2 119.1(4) . . ?
C62 C61 Si2 123.6(5) . . ?
C62 C61 C66 117.2(5) . . ?
C90 C85 N4 122.1(6) . . ?
C86 C85 N4 120.5(6) . . ?
C86 C85 C90 117.4(6) . . ?
C105 O9 K2 133.6(7) . . ?
C105 O9 C108 108.5(10) . . ?
C108 O9 K2 117.5(7) . . ?
C78 C77 H77 118.3 . . ?
C78 C77 C76 123.3(7) . . ?
C76 C77 H77 118.3 . . ?
C67 C72 H72 118.8 . . ?
C67 C72 C71 122.5(7) . . ?
C71 C72 H72 118.8 . . ?
C85 C90 C94 119.8(6) . . ?
C89 C90 C85 120.1(7) . . ?
C89 C90 C94 120.1(7) . . ?
N2 C30 C35 120.6(5) . . ?
N2 C30 C31 121.7(6) . . ?
C35 C30 C31 117.6(7) . . ?
C61 C66 H66 119 . . ?
C65 C66 C61 121.9(5) . . ?
C65 C66 H66 119 . . ?
C13 C14 H14 118 . . ?
C15 C14 H14 118 . . ?
C15 C14 C13 124.0(7) . . ?
C61 C62 H62 119 . . ?
C61 C62 C63 122.0(7) . . ?
C63 C62 H62 119 . . ?
C12 C7 Si1 123.7(4) . . ?
C12 C7 C8 115.4(5) . . ?
C8 C7 Si1 120.9(5) . . ?
C30 C35 C39 120.3(6) . . ?
C30 C35 C34 120.1(7) . . ?
C34 C35 C39 119.6(7) . . ?
C74 C75 H75 118.7 . . ?
C76 C75 C74 122.6(6) . . ?
C76 C75 H75 118.7 . . ?
C14 C13 Si1 124.9(5) . . ?
C14 C13 C18 115.9(6) . . ?
C18 C13 Si1 119.2(5) . . ?
C113 O11 K2 125.4(6) . . ?
C113 O11 C116 110.4(10) . . ?
C116 O11 K2 114.9(7) . . ?
C90 C94 H94 108 . . ?
C90 C94 C96 111.8(7) . . ?
C90 C94 C95 113.6(6) . . ?
C96 C94 H94 108 . . ?
C96 C94 C95 107.3(6) . . ?
C95 C94 H94 108 . . ?
C78 C82 H82 107.2 . . ?
C78 C82 C83 111.7(5) . . ?
C84 C82 C78 115.9(7) . . ?
C84 C82 H82 107.2 . . ?
C84 C82 C83 107.3(7) . . ?
C83 C82 H82 107.2 . . ?
C35 C39 H39 107 . . ?
C35 C39 C41 110.3(5) . . ?
C35 C39 C40 115.1(6) . . ?
C41 C39 H39 107 . . ?
C40 C39 H39 107 . . ?
C40 C39 C41 110.0(6) . . ?
C77 C76 H76 121.3 . . ?
C75 C76 C77 117.5(7) . . ?
C75 C76 H76 121.3 . . ?
C85 C86 C91 122.6(6) . . ?
C87 C86 C85 120.0(7) . . ?
C87 C86 C91 117.4(7) . . ?
C122 O1 K1 112.4(5) . . ?
C125 O1 K1 135.3(7) . . ?
C125 O1 C122 109.1(8) . . ?
C100 O7 K2 121.0(9) . . ?
C97 O7 K2 137.6(10) . . ?
C97 O7 C100 101.4(12) . . ?
C74 C79 H79 107.9 . . ?
C74 C79 C81 109.6(6) . . ?
C74 C79 C80 114.8(6) . . ?
C81 C79 H79 107.9 . . ?
C81 C79 C80 108.4(6) . . ?
C80 C79 H79 107.9 . . ?
N1 C19 C24 120.3(6) . . ?
C20 C19 N1 121.9(8) . . ?
C20 C19 C24 117.8(7) . . ?
C7 C12 H12 117.6 . . ?
C7 C12 C11 124.8(6) . . ?
C11 C12 H12 117.6 . . ?
C19 C24 C28 122.0(6) . . ?
C23 C24 C19 121.4(8) . . ?
C23 C24 C28 116.5(8) . . ?
C112 O10 K2 131.0(7) . . ?
C112 O10 C109 108.8(9) . . ?
C109 O10 K2 120.1(7) . . ?
C66 C65 H65 120 . . ?
C64 C65 C66 120.0(7) . . ?
C64 C65 H65 120 . . ?
C60 C55 Zn2 131.9(6) . . ?
C60 C55 C56 110.3(6) . . ?
C56 C55 Zn2 117.7(5) . . ?
C30 C31 C36 121.8(7) . . ?
C32 C31 C30 118.3(8) . . ?
C32 C31 C36 119.9(7) . . ?
C62 C63 H63 120.3 . . ?
C64 C63 C62 119.4(6) . . ?
C64 C63 H63 120.3 . . ?
C11 C10 H10 120.6 . . ?
C9 C10 H10 120.6 . . ?
C9 C10 C11 118.7(6) . . ?
C24 C28 H28 106.8 . . ?
C24 C28 C121 113.4(6) . . ?
C29 C28 C24 113.9(7) . . ?
C29 C28 H28 106.8 . . ?
C29 C28 C121 108.7(7) . . ?
C121 C28 H28 106.8 . . ?
C101 O8 K2 141.3(8) . . ?
C104 O8 K2 118.2(8) . . ?
C104 O8 C101 98.1(12) . . ?
C65 C64 C63 119.5(6) . . ?
C65 C64 H64 120.3 . . ?
C63 C64 H64 120.3 . . ?
C89 C88 H88 120.5 . . ?
C87 C88 H88 120.5 . . ?
C87 C88 C89 118.9(8) . . ?
C50 O5 K1 123.2(9) . . ?
C47 O5 K1 129.5(7) . . ?
C47 O5 C50 107.1(10) . . ?
C35 C34 H34 119.6 . . ?
C33 C34 C35 120.8(9) . . ?
C33 C34 H34 119.6 . . ?
C90 C89 H89 119.4 . . ?
C88 C89 C90 121.2(8) . . ?
C88 C89 H89 119.4 . . ?
C12 C11 H11 120.5 . . ?
C10 C11 C12 118.9(7) . . ?
C10 C11 H11 120.5 . . ?
C19 C20 C21 118.1(9) . . ?
C19 C20 C25 120.0(9) . . ?
C25 C20 C21 121.9(9) . . ?
C43 O4 K1 115.3(7) . . ?
C46 O4 K1 126.7(7) . . ?
C46 O4 C43 114.6(9) . . ?
C94 C96 H96A 109.5 . . ?
C94 C96 H96B 109.5 . . ?
C94 C96 H96C 109.5 . . ?
H96A C96 H96B 109.5 . . ?
H96A C96 H96C 109.5 . . ?
H96B C96 H96C 109.5 . . ?
C86 C87 H87 118.9 . . ?
C88 C87 C86 122.3(8) . . ?
C88 C87 H87 118.9 . . ?
C10 C9 H9 119.5 . . ?
C10 C9 C8 121.1(6) . . ?
C8 C9 H9 119.5 . . ?
C94 C95 H95A 109.5 . . ?
C94 C95 H95B 109.5 . . ?
C94 C95 H95C 109.5 . . ?
H95A C95 H95B 109.5 . . ?
H95A C95 H95C 109.5 . . ?
H95B C95 H95C 109.5 . . ?
C55 C60 F4 116.0(6) . . ?
C55 C60 C59 127.9(9) . . ?
C59 C60 F4 116.1(7) . . ?
H13A C132 H13B 108.9 . . ?
C131 C132 H13A 110.9 . . ?
C131 C132 H13B 110.9 . . ?
C131 C132 C42 104.3(7) . . ?
C42 C132 H13A 110.9 . . ?
C42 C132 H13B 110.9 . . ?
C7 C8 C9 121.0(7) . . ?
C7 C8 H8 119.5 . . ?
C9 C8 H8 119.5 . . ?
C24 C23 H23 120 . . ?
C24 C23 C22 119.9(10) . . ?
C22 C23 H23 120 . . ?
F3 C56 C55 116.1(5) . . ?
C57 C56 F3 117.4(8) . . ?
C57 C56 C55 126.5(8) . . ?
C72 C71 H71 120.4 . . ?
C70 C71 C72 119.1(8) . . ?
C70 C71 H71 120.4 . . ?
O3 C130 H13C 110.3 . . ?
O3 C130 H13D 110.3 . . ?
O3 C130 C131 107.0(7) . . ?
H13C C130 H13D 108.6 . . ?
C131 C130 H13C 110.3 . . ?
C131 C130 H13D 110.3 . . ?
C39 C41 H41A 109.5 . . ?
C39 C41 H41B 109.5 . . ?
C39 C41 H41C 109.5 . . ?
H41A C41 H41B 109.5 . . ?
H41A C41 H41C 109.5 . . ?
H41B C41 H41C 109.5 . . ?
C79 C81 H81A 109.5 . . ?
C79 C81 H81B 109.5 . . ?
C79 C81 H81C 109.5 . . ?
H81A C81 H81B 109.5 . . ?
H81A C81 H81C 109.5 . . ?
H81B C81 H81C 109.5 . . ?
C86 C91 H91 106.3 . . ?
C86 C91 C92 113.7(8) . . ?
C93 C91 C86 112.1(8) . . ?
C93 C91 H91 106.3 . . ?
C93 C91 C92 111.6(8) . . ?
C92 C91 H91 106.3 . . ?
C31 C36 H36 106.4 . . ?
C31 C36 C38 116.6(7) . . ?
C31 C36 C37 111.5(8) . . ?
C38 C36 H36 106.4 . . ?
C38 C36 C37 108.8(6) . . ?
C37 C36 H36 106.4 . . ?
C67 C68 H68 118.2 . . ?
C69 C68 C67 123.7(8) . . ?
C69 C68 H68 118.2 . . ?
C132 C131 C130 104.7(7) . . ?
C132 C131 H13E 110.8 . . ?
C132 C131 H13F 110.8 . . ?
C130 C131 H13E 110.8 . . ?
C130 C131 H13F 110.8 . . ?
H13E C131 H13F 108.9 . . ?
C79 C80 H80A 109.5 . . ?
C79 C80 H80B 109.5 . . ?
C79 C80 H80C 109.5 . . ?
H80A C80 H80B 109.5 . . ?
H80A C80 H80C 109.5 . . ?
H80B C80 H80C 109.5 . . ?
C31 C32 H32 118.4 . . ?
C33 C32 C31 123.2(8) . . ?
C33 C32 H32 118.4 . . ?
C14 C15 H15 120.5 . . ?
C14 C15 C16 119.0(8) . . ?
C16 C15 H15 120.5 . . ?
C71 C70 H70 119.2 . . ?
C71 C70 C69 121.6(7) . . ?
C69 C70 H70 119.2 . . ?
C28 C29 H29A 109.5 . . ?
C28 C29 H29B 109.5 . . ?
C28 C29 H29C 109.5 . . ?
H29A C29 H29B 109.5 . . ?
H29A C29 H29C 109.5 . . ?
H29B C29 H29C 109.5 . . ?
C60 C59 H59 121.8 . . ?
C60 C59 C58 116.4(8) . . ?
C58 C59 H59 121.8 . . ?
C13 C18 H18 119.7 . . ?
C17 C18 C13 120.7(8) . . ?
C17 C18 H18 119.7 . . ?
C59 C58 H58 119.8 . . ?
C57 C58 C59 120.3(8) . . ?
C57 C58 H58 119.8 . . ?
C34 C33 C32 119.9(9) . . ?
C34 C33 H33 120.1 . . ?
C32 C33 H33 120.1 . . ?
C23 C22 H22 120 . . ?
C21 C22 C23 120.0(9) . . ?
C21 C22 H22 120 . . ?
C20 C21 H21 118.6 . . ?
C22 C21 C20 122.7(10) . . ?
C22 C21 H21 118.6 . . ?
C39 C40 H40A 109.5 . . ?
C39 C40 H40B 109.5 . . ?
C39 C40 H40C 109.5 . . ?
H40A C40 H40B 109.5 . . ?
H40A C40 H40C 109.5 . . ?
H40B C40 H40C 109.5 . . ?
C28 C121 H12A 109.5 . . ?
C28 C121 H12B 109.5 . . ?
C28 C121 H12C 109.5 . . ?
H12A C121 H12B 109.5 . . ?
H12A C121 H12C 109.5 . . ?
H12B C121 H12C 109.5 . . ?
H11A C111 H11B 108.7 . . ?
C112 C111 H11A 110.5 . . ?
C112 C111 H11B 110.5 . . ?
C110 C111 H11A 110.5 . . ?
C110 C111 H11B 110.5 . . ?
C110 C111 C112 106.2(9) . . ?
F2 C6 C5 120.4(5) . . ?
F2 C6 C1 119.6(5) . . ?
C5 C6 C1 120 . . ?
C6 C5 H5 120 . . ?
C6 C5 C4 120 . . ?
C4 C5 H5 120 . . ?
C5 C4 H4 120 . . ?
C3 C4 C5 120 . . ?
C3 C4 H4 120 . . ?
C4 C3 H3 120 . . ?
C2 C3 C4 120 . . ?
C2 C3 H3 120 . . ?
C3 C2 C1 120 . . ?
F1 C2 C3 120.4(6) . . ?
F1 C2 C1 119.2(6) . . ?
C6 C1 Zn1 118.2(3) . . ?
C2 C1 Zn1 121.7(3) . . ?
C2 C1 C6 120 . . ?
O3 C42 C132 108.0(8) . . ?
O3 C42 H42A 110.1 . . ?
O3 C42 H42B 110.1 . . ?
C132 C42 H42A 110.1 . . ?
C132 C42 H42B 110.1 . . ?
H42A C42 H42B 108.4 . . ?
C129 O2 K1 128.1(10) . . ?
C126 O2 K1 132.5(10) . . ?
C126 O2 C129 99.4(13) . . ?
C68 C69 C70 117.9(8) . . ?
C68 C69 H69 121.1 . . ?
C70 C69 H69 121.1 . . ?
C117 O12 K2 131.3(11) . . ?
C120 O12 K2 124.7(11) . . ?
C120 O12 C117 102.9(14) . . ?
C56 C57 H57 120.7 . . ?
C58 C57 C56 118.6(10) . . ?
C58 C57 H57 120.7 . . ?
O11 C113 H11C 111.5 . . ?
O11 C113 H11D 111.5 . . ?
O11 C113 C114 101.5(9) . . ?
H11C C113 H11D 109.3 . . ?
C114 C113 H11C 111.5 . . ?
C114 C113 H11D 111.5 . . ?
C91 C93 H93A 109.5 . . ?
C91 C93 H93B 109.5 . . ?
C91 C93 H93C 109.5 . . ?
H93A C93 H93B 109.5 . . ?
H93A C93 H93C 109.5 . . ?
H93B C93 H93C 109.5 . . ?
C20 C25 H25 102.6 . . ?
C20 C25 C27 118.9(13) . . ?
C26 C25 C20 114.1(10) . . ?
C26 C25 H25 102.6 . . ?
C26 C25 C27 113.3(14) . . ?
C27 C25 H25 102.6 . . ?
C15 C16 H16 120.8 . . ?
C17 C16 C15 118.4(9) . . ?
C17 C16 H16 120.8 . . ?
H12D C123 H12E 109 . . ?
C122 C123 H12D 111 . . ?
C122 C123 H12E 111 . . ?
C124 C123 H12D 111 . . ?
C124 C123 H12E 111 . . ?
C124 C123 C122 103.6(10) . . ?
C82 C84 H84A 109.5 . . ?
C82 C84 H84B 109.5 . . ?
C82 C84 H84C 109.5 . . ?
H84A C84 H84B 109.5 . . ?
H84A C84 H84C 109.5 . . ?
H84B C84 H84C 109.5 . . ?
O10 C112 C111 103.0(9) . . ?
O10 C112 H11E 111.2 . . ?
O10 C112 H11F 111.2 . . ?
C111 C112 H11E 111.2 . . ?
C111 C112 H11F 111.2 . . ?
H11E C112 H11F 109.1 . . ?
O5 C50 H50A 110.9 . . ?
O5 C50 H50B 110.9 . . ?
H50A C50 H50B 108.9 . . ?
C49 C50 O5 104.2(11) . . ?
C49 C50 H50A 110.9 . . ?
C49 C50 H50B 110.9 . . ?
O1 C122 C123 106.0(8) . . ?
O1 C122 H12G 110.5 . . ?
O1 C122 H12F 110.5 . . ?
C123 C122 H12G 110.5 . . ?
C123 C122 H12F 110.5 . . ?
H12G C122 H12F 108.7 . . ?
C36 C38 H38A 109.5 . . ?
C36 C38 H38B 109.5 . . ?
C36 C38 H38C 109.5 . . ?
H38A C38 H38B 109.5 . . ?
H38A C38 H38C 109.5 . . ?
H38B C38 H38C 109.5 . . ?
C36 C37 H37A 109.5 . . ?
C36 C37 H37B 109.5 . . ?
C36 C37 H37C 109.5 . . ?
H37A C37 H37B 109.5 . . ?
H37A C37 H37C 109.5 . . ?
H37B C37 H37C 109.5 . . ?
C123 C124 H12H 110.2 . . ?
C123 C124 H12I 110.2 . . ?
C123 C124 C125 107.7(11) . . ?
H12H C124 H12I 108.5 . . ?
C125 C124 H12H 110.2 . . ?
C125 C124 H12I 110.2 . . ?
C111 C110 H11G 109.6 . . ?
C111 C110 H11H 109.6 . . ?
H11G C110 H11H 108.1 . . ?
C109 C110 C111 110.4(12) . . ?
C109 C110 H11G 109.6 . . ?
C109 C110 H11H 109.6 . . ?
C18 C17 H17 119.1 . . ?
C16 C17 C18 121.8(10) . . ?
C16 C17 H17 119.1 . . ?
C82 C83 H83A 109.5 . . ?
C82 C83 H83B 109.5 . . ?
C82 C83 H83C 109.5 . . ?
H83A C83 H83B 109.5 . . ?
H83A C83 H83C 109.5 . . ?
H83B C83 H83C 109.5 . . ?
C91 C92 H92A 109.5 . . ?
C91 C92 H92B 109.5 . . ?
C91 C92 H92C 109.5 . . ?
H92A C92 H92B 109.5 . . ?
H92A C92 H92C 109.5 . . ?
H92B C92 H92C 109.5 . . ?
O5 C47 H47A 109.2 . . ?
O5 C47 H47B 109.2 . . ?
H47A C47 H47B 107.9 . . ?
C48 C47 O5 112.2(10) . . ?
C48 C47 H47A 109.2 . . ?
C48 C47 H47B 109.2 . . ?
O1 C125 C124 104.3(9) . . ?
O1 C125 H12J 110.9 . . ?
O1 C125 H12K 110.9 . . ?
C124 C125 H12J 110.9 . . ?
C124 C125 H12K 110.9 . . ?
H12J C125 H12K 108.9 . . ?
K2 C116 H11I 114.8 . . ?
K2 C116 H11J 68.8 . . ?
O11 C116 K2 43.6(5) . . ?
O11 C116 H11I 110.8 . . ?
O11 C116 H11J 110.8 . . ?
O11 C116 C115 104.5(11) . . ?
H11I C116 H11J 108.9 . . ?
C115 C116 K2 131.4(10) . . ?
C115 C116 H11I 110.8 . . ?
C115 C116 H11J 110.8 . . ?
H99A C99 H99B 108.2 . . ?
C100 C99 H99A 109.6 . . ?
C100 C99 H99B 109.6 . . ?
C98 C99 H99A 109.6 . . ?
C98 C99 H99B 109.6 . . ?
C98 C99 C100 110.1(16) . . ?
C113 C114 H11K 111.3 . . ?
C113 C114 H11L 111.3 . . ?
H11K C114 H11L 109.2 . . ?
C115 C114 C113 102.4(12) . . ?
C115 C114 H11K 111.3 . . ?
C115 C114 H11L 111.3 . . ?
C47 C48 H48A 111.7 . . ?
C47 C48 H48B 111.7 . . ?
C47 C48 C49 100.4(12) . . ?
H48A C48 H48B 109.5 . . ?
C49 C48 H48A 111.7 . . ?
C49 C48 H48B 111.7 . . ?
C50 C49 C48 107.9(13) . . ?
C50 C49 H49A 110.1 . . ?
C50 C49 H49B 110.1 . . ?
C48 C49 H49A 110.1 . . ?
C48 C49 H49B 110.1 . . ?
H49A C49 H49B 108.4 . . ?
O7 C100 H10A 111.2 . . ?
O7 C100 H10B 111.2 . . ?
C99 C100 O7 102.8(13) . . ?
C99 C100 H10A 111.2 . . ?
C99 C100 H10B 111.2 . . ?
H10A C100 H10B 109.1 . . ?
O9 C105 H10C 109.6 . . ?
O9 C105 H10D 109.6 . . ?
O9 C105 C106 110.4(10) . . ?
H10C C105 H10D 108.1 . . ?
C106 C105 H10C 109.6 . . ?
C106 C105 H10D 109.6 . . ?
C105 C106 H10E 111.1 . . ?
C105 C106 H10F 111.1 . . ?
H10E C106 H10F 109.1 . . ?
C107 C106 C105 103.3(11) . . ?
C107 C106 H10E 111.1 . . ?
C107 C106 H10F 111.1 . . ?
H10G C102 H10H 109.3 . . ?
C101 C102 H10G 111.4 . . ?
C101 C102 H10H 111.4 . . ?
C103 C102 H10G 111.4 . . ?
C103 C102 H10H 111.4 . . ?
C103 C102 C101 101.7(12) . . ?
O2 C129 H12L 112.1 . . ?
O2 C129 H12M 112.1 . . ?
H12L C129 H12M 109.8 . . ?
C128 C129 O2 98.2(15) . . ?
C128 C129 H12L 112.1 . . ?
C128 C129 H12M 112.1 . . ?
C106 C107 H10I 109.3 . . ?
C106 C107 H10J 109.3 . . ?
C106 C107 C108 111.4(12) . . ?
H10I C107 H10J 108 . . ?
C108 C107 H10I 109.3 . . ?
C108 C107 H10J 109.3 . . ?
O10 C109 H10L 109.8 . . ?
O10 C109 H10K 109.8 . . ?
C110 C109 O10 109.2(12) . . ?
C110 C109 H10L 109.8 . . ?
C110 C109 H10K 109.8 . . ?
H10L C109 H10K 108.3 . . ?
C25 C26 H26A 109.5 . . ?
C25 C26 H26B 109.5 . . ?
C25 C26 H26C 109.5 . . ?
H26A C26 H26B 109.5 . . ?
H26A C26 H26C 109.5 . . ?
H26B C26 H26C 109.5 . . ?
O4 C43 H43A 110.3 . . ?
O4 C43 H43B 110.3 . . ?
H43A C43 H43B 108.5 . . ?
C44 C43 O4 107.3(11) . . ?
C44 C43 H43A 110.3 . . ?
C44 C43 H43B 110.3 . . ?
H11M C118 H11N 108.5 . . ?
C117 C118 H11M 110.2 . . ?
C117 C118 H11N 110.2 . . ?
C119 C118 H11M 110.2 . . ?
C119 C118 H11N 110.2 . . ?
C119 C118 C117 107.5(17) . . ?
C99 C98 H98A 111.2 . . ?
C99 C98 H98B 111.2 . . ?
H98A C98 H98B 109.1 . . ?
C97 C98 C99 103.0(16) . . ?
C97 C98 H98A 111.2 . . ?
C97 C98 H98B 111.2 . . ?
O8 C101 C102 110.7(11) . . ?
O8 C101 H10M 109.5 . . ?
O8 C101 H10N 109.5 . . ?
C102 C101 H10M 109.5 . . ?
C102 C101 H10N 109.5 . . ?
H10M C101 H10N 108.1 . . ?
O2 C126 H12N 108.6 . . ?
O2 C126 H12O 108.6 . . ?
H12N C126 H12O 107.5 . . ?
C127 C126 O2 114.8(15) . . ?
C127 C126 H12N 108.6 . . ?
C127 C126 H12O 108.6 . . ?
O7 C97 C98 114.1(15) . . ?
O7 C97 H97A 108.7 . . ?
O7 C97 H97B 108.7 . . ?
C98 C97 H97A 108.7 . . ?
C98 C97 H97B 108.7 . . ?
H97A C97 H97B 107.6 . . ?
H45A C45 H45B 108.7 . . ?
C44 C45 H45A 110.5 . . ?
C44 C45 H45B 110.5 . . ?
C44 C45 C46 106.0(13) . . ?
C46 C45 H45A 110.5 . . ?
C46 C45 H45B 110.5 . . ?
O12 C117 C118 80.5(13) . . ?
O12 C117 H11O 115.2 . . ?
O12 C117 H11P 115.2 . . ?
C118 C117 H11O 115.2 . . ?
C118 C117 H11P 115.2 . . ?
H11O C117 H11P 112.2 . . ?
O9 C108 C107 104.8(11) . . ?
O9 C108 H10O 110.8 . . ?
O9 C108 H10P 110.8 . . ?
C107 C108 H10O 110.8 . . ?
C107 C108 H10P 110.8 . . ?
H10O C108 H10P 108.9 . . ?
C102 C103 H10Q 110.9 . . ?
C102 C103 H10R 110.9 . . ?
C102 C103 C104 104.4(12) . . ?
H10Q C103 H10R 108.9 . . ?
C104 C103 H10Q 110.9 . . ?
C104 C103 H10R 110.9 . . ?
C126 C127 H12P 112.6 . . ?
C126 C127 H12Q 112.6 . . ?
C126 C127 C128 95.9(14) . . ?
H12P C127 H12Q 110.1 . . ?
C128 C127 H12P 112.6 . . ?
C128 C127 H12Q 112.6 . . ?
C43 C44 C45 109.7(13) . . ?
C43 C44 H44A 109.7 . . ?
C43 C44 H44B 109.7 . . ?
C45 C44 H44A 109.7 . . ?
C45 C44 H44B 109.7 . . ?
H44A C44 H44B 108.2 . . ?
C129 C128 C127 112.2(16) . . ?
C129 C128 H12R 109.2 . . ?
C129 C128 H12S 109.2 . . ?
C127 C128 H12R 109.2 . . ?
C127 C128 H12S 109.2 . . ?
H12R C128 H12S 107.9 . . ?
C118 C119 H11Q 110.9 . . ?
C118 C119 H11R 110.9 . . ?
C118 C119 C120 104.1(18) . . ?
H11Q C119 H11R 109 . . ?
C120 C119 H11Q 110.9 . . ?
C120 C119 H11R 110.9 . . ?
O4 C46 C45 99.8(12) . . ?
O4 C46 H46A 111.8 . . ?
O4 C46 H46B 111.8 . . ?
C45 C46 H46A 111.8 . . ?
C45 C46 H46B 111.8 . . ?
H46A C46 H46B 109.5 . . ?
O12 C120 C119 95.7(15) . . ?
O12 C120 H12T 112.6 . . ?
O12 C120 H12U 112.6 . . ?
C119 C120 H12T 112.6 . . ?
C119 C120 H12U 112.6 . . ?
H12T C120 H12U 110.1 . . ?
C116 C115 H11S 110.7 . . ?
C116 C115 H11T 110.7 . . ?
C114 C115 C116 105.1(14) . . ?
C114 C115 H11S 110.7 . . ?
C114 C115 H11T 110.7 . . ?
H11S C115 H11T 108.8 . . ?
O8 C104 C103 105.6(11) . . ?
O8 C104 H10S 110.6 . . ?
O8 C104 H10T 110.6 . . ?
C103 C104 H10S 110.6 . . ?
C103 C104 H10T 110.6 . . ?
H10S C104 H10T 108.8 . . ?
C25 C27 H27A 109.5 . . ?
C25 C27 H27B 109.5 . . ?
C25 C27 H27C 109.5 . . ?
H27A C27 H27B 109.5 . . ?
H27A C27 H27C 109.5 . . ?
H27B C27 H27C 109.5 . . ?
C1A O6 K1 111.6(7) . . ?
C1D O6 K1 114.8(8) . . ?
C1D O6 C1A 97.19(19) . . ?
O6 C1A H1AA 110.4 . . ?
O6 C1A H1AB 110.4 . . ?
O6 C1A C1B 106.49(10) . . ?
H1AA C1A H1AB 108.6 . . ?
C1B C1A H1AA 110.4 . . ?
C1B C1A H1AB 110.4 . . ?
C1A C1B H1BA 111.4 . . ?
C1A C1B H1BB 111.4 . . ?
C1A C1B C1C 101.69(9) . . ?
H1BA C1B H1BB 109.3 . . ?
H1BC C1B H1BD 109.1 . . ?
C1C C1B H1BA 111.4 . . ?
C1C C1B H1BB 111.4 . . ?
C1C C1B H1BC 111.1 . . ?
C1C C1B H1BD 111.1 . . ?
C51 C1B H1BC 111.1 . . ?
C51 C1B H1BD 111.1 . . ?
C51 C1B C1C 103.4(8) . . ?
C1B C1C H1CA 111.4 . . ?
C1B C1C H1CB 111.4 . . ?
C1B C1C H1CC 107 . . ?
C1B C1C H1CD 107 . . ?
H1CA C1C H1CB 109.3 . . ?
H1CC C1C H1CD 106.8 . . ?
C1D C1C C1B 101.71(9) . . ?
C1D C1C H1CA 111.4 . . ?
C1D C1C H1CB 111.4 . . ?
C1E C1C C1B 121.2(9) . . ?
C1E C1C H1CC 107 . . ?
C1E C1C H1CD 107 . . ?
O6 C1D C1C 106.51(10) . . ?
O6 C1D H1DA 110.4 . . ?
O6 C1D H1DB 110.4 . . ?
C1C C1D H1DA 110.4 . . ?
C1C C1D H1DB 110.4 . . ?
H1DA C1D H1DB 108.6 . . ?
C1E O6A K1 116.5(17) . . ?
C51 O6A K1 96.7(12) . . ?
C51 O6A C1E 138.4(11) . . ?
K1 C1E H1EA 122.4 . . ?
K1 C1E H1EB 75.2 . . ?
C1C C1E K1 111.9(14) . . ?
C1C C1E H1EA 114.8 . . ?
C1C C1E H1EB 114.8 . . ?
O6A C1E K1 41.7(12) . . ?
O6A C1E C1C 83.3(9) . . ?
O6A C1E H1EA 114.8 . . ?
O6A C1E H1EB 114.8 . . ?
H1EA C1E H1EB 111.8 . . ?
C1B C51 H51B 113 . . ?
C1B C51 H51A 113 . . ?
O6A C51 C1B 93.4(8) . . ?
O6A C51 H51B 113 . . ?
O6A C51 H51A 113 . . ?
H51B C51 H51A 110.4 . . ?

loop_
_geom_bond_atom_site_label_1
_geom_bond_atom_site_label_2
_geom_bond_distance
_geom_bond_site_symmetry_2
_geom_bond_publ_flag
Zn2 Si2 2.6134(13) . ?
Zn2 N3 1.977(4) . ?
Zn2 N4 1.960(5) . ?
Zn2 C55 1.960(6) . ?
Zn1 Si1 2.6217(16) . ?
Zn1 N2 1.973(5) . ?
Zn1 N1 1.993(5) . ?
Zn1 C1 2.023(4) . ?
K2 O9 2.720(6) . ?
K2 O11 2.690(7) . ?
K2 O7 2.676(7) . ?
K2 O10 2.644(6) . ?
K2 O8 2.675(9) . ?
K2 O12 2.704(11) . ?
K2 C116 3.534(14) . ?
K2 C104 3.523(14) . ?
Si2 N3 1.700(4) . ?
Si2 N4 1.692(5) . ?
Si2 C67 1.889(6) . ?
Si2 C61 1.900(5) . ?
Si1 N2 1.702(5) . ?
Si1 N1 1.698(5) . ?
Si1 C7 1.893(5) . ?
Si1 C13 1.887(7) . ?
K1 O3 2.720(6) . ?
K1 O1 2.672(7) . ?
K1 O5 2.691(8) . ?
K1 O4 2.710(8) . ?
K1 O2 2.656(11) . ?
K1 C122 3.490(10) . ?
K1 O6 3.27(2) . ?
K1 O6A 2.584(14) . ?
K1 C1E 3.48(3) . ?
K1 C51 3.10(2) . ?
N3 C73 1.397(7) . ?
N2 C30 1.383(8) . ?
N4 C85 1.412(8) . ?
C73 C78 1.420(8) . ?
C73 C74 1.399(7) . ?
F3 C56 1.370(9) . ?
F4 C60 1.386(9) . ?
N1 C19 1.389(9) . ?
C78 C77 1.371(9) . ?
C78 C82 1.520(8) . ?
C74 C75 1.414(9) . ?
C74 C79 1.527(9) . ?
C67 C72 1.366(9) . ?
C67 C68 1.396(10) . ?
O3 C130 1.365(11) . ?
O3 C42 1.393(11) . ?
C61 C66 1.394(8) . ?
C61 C62 1.384(7) . ?
C85 C90 1.407(9) . ?
C85 C86 1.406(9) . ?
O9 C105 1.346(13) . ?
O9 C108 1.399(15) . ?
C77 H77 0.95 . ?
C77 C76 1.375(10) . ?
C72 H72 0.95 . ?
C72 C71 1.419(9) . ?
C90 C94 1.513(10) . ?
C90 C89 1.406(10) . ?
C30 C35 1.408(10) . ?
C30 C31 1.427(8) . ?
C66 H66 0.95 . ?
C66 C65 1.386(8) . ?
C14 H14 0.95 . ?
C14 C13 1.387(9) . ?
C14 C15 1.350(10) . ?
C62 H62 0.95 . ?
C62 C63 1.397(9) . ?
C7 C12 1.354(9) . ?
C7 C8 1.390(9) . ?
C35 C39 1.508(9) . ?
C35 C34 1.412(10) . ?
C75 H75 0.95 . ?
C75 C76 1.354(10) . ?
C13 C18 1.410(10) . ?
O11 C113 1.407(11) . ?
O11 C116 1.424(13) . ?
C94 H94 1 . ?
C94 C96 1.523(10) . ?
C94 C95 1.536(10) . ?
C82 H82 1 . ?
C82 C84 1.500(10) . ?
C82 C83 1.521(11) . ?
C39 H39 1 . ?
C39 C41 1.524(9) . ?
C39 C40 1.515(9) . ?
C76 H76 0.95 . ?
C86 C87 1.406(11) . ?
C86 C91 1.510(11) . ?
O1 C122 1.446(11) . ?
O1 C125 1.372(12) . ?
O7 C100 1.451(16) . ?
O7 C97 1.349(17) . ?
C79 H79 1 . ?
C79 C81 1.537(9) . ?
C79 C80 1.556(9) . ?
C19 C24 1.445(10) . ?
C19 C20 1.386(11) . ?
C12 H12 0.95 . ?
C12 C11 1.382(8) . ?
C24 C28 1.534(11) . ?
C24 C23 1.385(10) . ?
O10 C112 1.386(11) . ?
O10 C109 1.440(15) . ?
C65 H65 0.95 . ?
C65 C64 1.385(10) . ?
C55 C60 1.360(9) . ?
C55 C56 1.406(10) . ?
C31 C36 1.510(12) . ?
C31 C32 1.384(12) . ?
C63 H63 0.95 . ?
C63 C64 1.392(11) . ?
C10 H10 0.95 . ?
C10 C11 1.370(10) . ?
C10 C9 1.361(11) . ?
C28 H28 1 . ?
C28 C29 1.496(11) . ?
C28 C121 1.575(11) . ?
O8 C101 1.354(10) . ?
O8 C104 1.354(11) . ?
C64 H64 0.95 . ?
C88 H88 0.95 . ?
C88 C89 1.382(12) . ?
C88 C87 1.342(12) . ?
O5 C50 1.440(14) . ?
O5 C47 1.395(13) . ?
C34 H34 0.95 . ?
C34 C33 1.338(13) . ?
C89 H89 0.95 . ?
C11 H11 0.95 . ?
C20 C21 1.479(15) . ?
C20 C25 1.459(15) . ?
O4 C43 1.436(13) . ?
O4 C46 1.397(15) . ?
C96 H96A 0.98 . ?
C96 H96B 0.98 . ?
C96 H96C 0.98 . ?
C87 H87 0.95 . ?
C9 H9 0.95 . ?
C9 C8 1.399(9) . ?
C95 H95A 0.98 . ?
C95 H95B 0.98 . ?
C95 H95C 0.98 . ?
C60 C59 1.384(11) . ?
C132 H13A 0.99 . ?
C132 H13B 0.99 . ?
C132 C131 1.464(12) . ?
C132 C42 1.467(12) . ?
C8 H8 0.95 . ?
C23 H23 0.95 . ?
C23 C22 1.411(15) . ?
C56 C57 1.364(10) . ?
C71 H71 0.95 . ?
C71 C70 1.312(12) . ?
C130 H13C 0.99 . ?
C130 H13D 0.99 . ?
C130 C131 1.490(11) . ?
F2 C6 1.265(7) . ?
C41 H41A 0.98 . ?
C41 H41B 0.98 . ?
C41 H41C 0.98 . ?
C81 H81A 0.98 . ?
C81 H81B 0.98 . ?
C81 H81C 0.98 . ?
C91 H91 1 . ?
C91 C93 1.493(13) . ?
C91 C92 1.563(13) . ?
C36 H36 1 . ?
C36 C38 1.511(11) . ?
C36 C37 1.550(10) . ?
C68 H68 0.95 . ?
C68 C69 1.363(10) . ?
C131 H13E 0.99 . ?
C131 H13F 0.99 . ?
C80 H80A 0.98 . ?
C80 H80B 0.98 . ?
C80 H80C 0.98 . ?
C32 H32 0.95 . ?
C32 C33 1.355(14) . ?
C15 H15 0.95 . ?
C15 C16 1.426(13) . ?
C70 H70 0.95 . ?
C70 C69 1.397(13) . ?
C29 H29A 0.98 . ?
C29 H29B 0.98 . ?
C29 H29C 0.98 . ?
C59 H59 0.95 . ?
C59 C58 1.398(14) . ?
C18 H18 0.95 . ?
C18 C17 1.387(12) . ?
C58 H58 0.95 . ?
C58 C57 1.350(14) . ?
C33 H33 0.95 . ?
C22 H22 0.95 . ?
C22 C21 1.308(15) . ?
C21 H21 0.95 . ?
C40 H40A 0.98 . ?
C40 H40B 0.98 . ?
C40 H40C 0.98 . ?
C121 H12A 0.98 . ?
C121 H12B 0.98 . ?
C121 H12C 0.98 . ?
C111 H11A 0.99 . ?
C111 H11B 0.99 . ?
C111 C112 1.575(16) . ?
C111 C110 1.372(7) . ?
C6 C5 1.39 . ?
C6 C1 1.39 . ?
C5 H5 0.95 . ?
C5 C4 1.39 . ?
C4 H4 0.95 . ?
C4 C3 1.39 . ?
C3 H3 0.95 . ?
C3 C2 1.39 . ?
C2 C1 1.39 . ?
C2 F1 1.367(8) . ?
C42 H42A 0.99 . ?
C42 H42B 0.99 . ?
O2 C129 1.552(19) . ?
O2 C126 1.410(17) . ?
C69 H69 0.95 . ?
O12 C117 1.54(2) . ?
O12 C120 1.441(19) . ?
C57 H57 0.95 . ?
C113 H11C 0.99 . ?
C113 H11D 0.99 . ?
C113 C114 1.574(19) . ?
C93 H93A 0.98 . ?
C93 H93B 0.98 . ?
C93 H93C 0.98 . ?
C25 H25 1 . ?
C25 C26 1.452(17) . ?
C25 C27 1.52(2) . ?
C16 H16 0.95 . ?
C16 C17 1.352(13) . ?
C123 H12D 0.99 . ?
C123 H12E 0.99 . ?
C123 C122 1.477(13) . ?
C123 C124 1.370(17) . ?
C84 H84A 0.98 . ?
C84 H84B 0.98 . ?
C84 H84C 0.98 . ?
C112 H11E 0.99 . ?
C112 H11F 0.99 . ?
C50 H50A 0.99 . ?
C50 H50B 0.99 . ?
C50 C49 1.376(18) . ?
C122 H12G 0.99 . ?
C122 H12F 0.99 . ?
C38 H38A 0.98 . ?
C38 H38B 0.98 . ?
C38 H38C 0.98 . ?
C37 H37A 0.98 . ?
C37 H37B 0.98 . ?
C37 H37C 0.98 . ?
C124 H12H 0.99 . ?
C124 H12I 0.99 . ?
C124 C125 1.488(16) . ?
C110 H11G 0.99 . ?
C110 H11H 0.99 . ?
C110 C109 1.345(16) . ?
C17 H17 0.95 . ?
C83 H83A 0.98 . ?
C83 H83B 0.98 . ?
C83 H83C 0.98 . ?
C92 H92A 0.98 . ?
C92 H92B 0.98 . ?
C92 H92C 0.98 . ?
C47 H47A 0.99 . ?
C47 H47B 0.99 . ?
C47 C48 1.391(15) . ?
C125 H12J 0.99 . ?
C125 H12K 0.99 . ?
C116 H11I 0.99 . ?
C116 H11J 0.99 . ?
C116 C115 1.45(2) . ?
C99 H99A 0.99 . ?
C99 H99B 0.99 . ?
C99 C100 1.429(19) . ?
C99 C98 1.372(7) . ?
C114 H11K 0.99 . ?
C114 H11L 0.99 . ?
C114 C115 1.372(7) . ?
C48 H48A 0.99 . ?
C48 H48B 0.99 . ?
C48 C49 1.529(17) . ?
C49 H49A 0.99 . ?
C49 H49B 0.99 . ?
C100 H10A 0.99 . ?
C100 H10B 0.99 . ?
C105 H10C 0.99 . ?
C105 H10D 0.99 . ?
C105 C106 1.442(16) . ?
C106 H10E 0.99 . ?
C106 H10F 0.99 . ?
C106 C107 1.372(7) . ?
C102 H10G 0.99 . ?
C102 H10H 0.99 . ?
C102 C101 1.443(12) . ?
C102 C103 1.371(7) . ?
C129 H12L 0.99 . ?
C129 H12M 0.99 . ?
C129 C128 1.39(2) . ?
C107 H10I 0.99 . ?
C107 H10J 0.99 . ?
C107 C108 1.430(18) . ?
C109 H10L 0.99 . ?
C109 H10K 0.99 . ?
C26 H26A 0.98 . ?
C26 H26B 0.98 . ?
C26 H26C 0.98 . ?
C43 H43A 0.99 . ?
C43 H43B 0.99 . ?
C43 C44 1.372(7) . ?
C118 H11M 0.99 . ?
C118 H11N 0.99 . ?
C118 C117 1.63(2) . ?
C118 C119 1.372(7) . ?
C98 H98A 0.99 . ?
C98 H98B 0.99 . ?
C98 C97 1.35(2) . ?
C101 H10M 0.99 . ?
C101 H10N 0.99 . ?
C126 H12N 0.99 . ?
C126 H12O 0.99 . ?
C126 C127 1.38(2) . ?
C97 H97A 0.99 . ?
C97 H97B 0.99 . ?
C45 H45A 0.99 . ?
C45 H45B 0.99 . ?
C45 C44 1.44(2) . ?
C45 C46 1.60(2) . ?
C117 H11O 0.99 . ?
C117 H11P 0.99 . ?
C108 H10O 0.99 . ?
C108 H10P 0.99 . ?
C103 H10Q 0.99 . ?
C103 H10R 0.99 . ?
C103 C104 1.442(12) . ?
C127 H12P 0.99 . ?
C127 H12Q 0.99 . ?
C127 C128 1.58(2) . ?
C44 H44A 0.99 . ?
C44 H44B 0.99 . ?
C128 H12R 0.99 . ?
C128 H12S 0.99 . ?
C119 H11Q 0.99 . ?
C119 H11R 0.99 . ?
C119 C120 1.52(2) . ?
C46 H46A 0.99 . ?
C46 H46B 0.99 . ?
C120 H12T 0.99 . ?
C120 H12U 0.99 . ?
C115 H11S 0.99 . ?
C115 H11T 0.99 . ?
C104 H10S 0.99 . ?
C104 H10T 0.99 . ?
C27 H27A 0.98 . ?
C27 H27B 0.98 . ?
C27 H27C 0.98 . ?
O6 C1A 1.4398(10) . ?
O6 C1D 1.4397(10) . ?
C1A H1AA 0.99 . ?
C1A H1AB 0.99 . ?
C1A C1B 1.5300(10) . ?
C1B H1BA 0.99 . ?
C1B H1BB 0.99 . ?
C1B H1BC 0.99 . ?
C1B H1BD 0.99 . ?
C1B C1C 1.5393(10) . ?
C1B C51 1.5300(10) . ?
C1C H1CA 0.99 . ?
C1C H1CB 0.99 . ?
C1C H1CC 0.99 . ?
C1C H1CD 0.99 . ?
C1C C1D 1.5298(10) . ?
C1C C1E 1.5299(10) . ?
C1D H1DA 0.99 . ?
C1D H1DB 0.99 . ?
O6A C1E 1.4398(10) . ?
O6A C51 1.4399(11) . ?
C1E H1EA 0.99 . ?
C1E H1EB 0.99 . ?
C51 H51B 0.99 . ?
C51 H51A 0.99 . ?

loop_
_geom_torsion_atom_site_label_1
_geom_torsion_atom_site_label_2
_geom_torsion_atom_site_label_3
_geom_torsion_atom_site_label_4
_geom_torsion
_geom_torsion_site_symmetry_1
_geom_torsion_site_symmetry_2
_geom_torsion_site_symmetry_3
_geom_torsion_site_symmetry_4
_geom_torsion_publ_flag
Zn2 Si2 N3 C73 -172.4(6) . . . . ?
Zn2 Si2 N4 C85 156.8(6) . . . . ?
Zn2 Si2 C67 C72 71.2(6) . . . . ?
Zn2 Si2 C67 C68 -105.8(6) . . . . ?
Zn2 Si2 C61 C66 5.6(6) . . . . ?
Zn2 Si2 C61 C62 -170.8(4) . . . . ?
Zn2 N3 C73 C78 106.0(5) . . . . ?
Zn2 N3 C73 C74 -72.6(6) . . . . ?
Zn2 N4 C85 C90 -114.9(6) . . . . ?
Zn2 N4 C85 C86 65.1(7) . . . . ?
Zn2 C55 C60 F4 4.5(11) . . . . ?
Zn2 C55 C60 C59 -177.7(7) . . . . ?
Zn2 C55 C56 F3 -4.0(10) . . . . ?
Zn2 C55 C56 C57 176.9(8) . . . . ?
Zn1 Si1 N2 C30 169.8(7) . . . . ?
Zn1 Si1 N1 C19 -155.0(7) . . . . ?
Zn1 Si1 C7 C12 -87.3(6) . . . . ?
Zn1 Si1 C7 C8 95.0(6) . . . . ?
Zn1 Si1 C13 C14 163.0(6) . . . . ?
Zn1 Si1 C13 C18 -17.0(8) . . . . ?
Zn1 N2 C30 C35 77.1(7) . . . . ?
Zn1 N2 C30 C31 -100.3(7) . . . . ?
Zn1 N1 C19 C24 -51.9(8) . . . . ?
Zn1 N1 C19 C20 129.0(6) . . . . ?
K2 O9 C105 C106 -173.5(9) . . . . ?
K2 O9 C108 C107 175.3(10) . . . . ?
K2 O11 C113 C114 155.4(8) . . . . ?
K2 O11 C116 C115 -135.9(10) . . . . ?
K2 O7 C100 C99 152.6(11) . . . . ?
K2 O7 C97 C98 -150.0(14) . . . . ?
K2 O10 C112 C111 164.2(7) . . . . ?
K2 O10 C109 C110 -160.1(10) . . . . ?
K2 O8 C101 C102 -162.7(12) . . . . ?
K2 O8 C104 C103 150.1(11) . . . . ?
K2 O12 C117 C118 126.4(13) . . . . ?
K2 O12 C120 C119 -133.0(13) . . . . ?
K2 C116 C115 C114 -74(2) . . . . ?
Si2 N3 C73 C78 -84.1(7) . . . . ?
Si2 N3 C73 C74 97.3(5) . . . . ?
Si2 N4 C85 C90 96.4(7) . . . . ?
Si2 N4 C85 C86 -83.5(7) . . . . ?
Si2 C67 C72 C71 -178.6(5) . . . . ?
Si2 C67 C68 C69 179.0(8) . . . . ?
Si2 C61 C66 C65 -178.0(5) . . . . ?
Si2 C61 C62 C63 177.9(6) . . . . ?
Si1 N2 C30 C35 -88.8(8) . . . . ?
Si1 N2 C30 C31 93.8(6) . . . . ?
Si1 N1 C19 C24 93.7(7) . . . . ?
Si1 N1 C19 C20 -85.4(8) . . . . ?
Si1 C7 C12 C11 -175.0(6) . . . . ?
Si1 C7 C8 C9 174.2(6) . . . . ?
Si1 C13 C18 C17 179.1(8) . . . . ?
K1 O3 C130 C131 167.2(6) . . . . ?
K1 O3 C42 C132 178.5(6) . . . . ?
K1 O1 C122 C123 -167.0(7) . . . . ?
K1 O1 C125 C124 143.7(10) . . . . ?
K1 O5 C50 C49 -153.5(11) . . . . ?
K1 O5 C47 C48 169.4(9) . . . . ?
K1 O4 C43 C44 -157.8(12) . . . . ?
K1 O4 C46 C45 146.7(10) . . . . ?
K1 O2 C129 C128 -139.4(13) . . . . ?
K1 O2 C126 C127 138.8(16) . . . . ?
K1 O6 C1A C1B 71.2(8) . . . . ?
K1 O6 C1D C1C -68.8(8) . . . . ?
K1 O6A C1E C1C -134.1(13) . . . . ?
K1 O6A C51 C1B 137.2(14) . . . . ?
N3 Si2 N4 Zn2 -5.9(2) . . . . ?
N3 Si2 N4 C85 150.9(5) . . . . ?
N3 Si2 C67 C72 14.1(6) . . . . ?
N3 Si2 C67 C68 -162.8(6) . . . . ?
N3 Si2 C61 C66 60.7(5) . . . . ?
N3 Si2 C61 C62 -115.7(5) . . . . ?
N3 C73 C78 C77 -178.3(4) . . . . ?
N3 C73 C78 C82 -1.3(7) . . . . ?
N3 C73 C74 C75 179.1(4) . . . . ?
N3 C73 C74 C79 3.6(7) . . . . ?
N2 Si1 N1 Zn1 5.1(2) . . . . ?
N2 Si1 N1 C19 -149.9(6) . . . . ?
N2 Si1 C7 C12 -29.1(6) . . . . ?
N2 Si1 C7 C8 153.2(5) . . . . ?
N2 Si1 C13 C14 109.4(7) . . . . ?
N2 Si1 C13 C18 -70.6(8) . . . . ?
N2 C30 C35 C39 -2.9(9) . . . . ?
N2 C30 C35 C34 177.9(6) . . . . ?
N2 C30 C31 C36 0.8(9) . . . . ?
N2 C30 C31 C32 -179.1(6) . . . . ?
N4 Si2 N3 Zn2 5.8(2) . . . . ?
N4 Si2 N3 C73 -166.6(5) . . . . ?
N4 Si2 C67 C72 126.2(5) . . . . ?
N4 Si2 C67 C68 -50.8(7) . . . . ?
N4 Si2 C61 C66 -48.7(6) . . . . ?
N4 Si2 C61 C62 134.9(5) . . . . ?
N4 C85 C90 C94 -8.2(8) . . . . ?
N4 C85 C90 C89 175.9(5) . . . . ?
N4 C85 C86 C87 -175.3(6) . . . . ?
N4 C85 C86 C91 2.0(9) . . . . ?
C73 C78 C77 C76 -1.7(8) . . . . ?
C73 C78 C82 C84 137.7(8) . . . . ?
C73 C78 C82 C83 -99.0(8) . . . . ?
C73 C74 C75 C76 0.0(9) . . . . ?
C73 C74 C79 C81 96.8(7) . . . . ?
C73 C74 C79 C80 -141.0(6) . . . . ?
F3 C56 C57 C58 -177.6(9) . . . . ?
F4 C60 C59 C58 178.5(8) . . . . ?
N1 Si1 N2 Zn1 -5.1(2) . . . . ?
N1 Si1 N2 C30 164.6(6) . . . . ?
N1 Si1 C7 C12 -142.8(5) . . . . ?
N1 Si1 C7 C8 39.5(6) . . . . ?
N1 Si1 C13 C14 -140.9(7) . . . . ?
N1 Si1 C13 C18 39.1(8) . . . . ?
N1 C19 C24 C28 1.7(9) . . . . ?
N1 C19 C24 C23 -175.7(6) . . . . ?
N1 C19 C20 C21 176.8(7) . . . . ?
N1 C19 C20 C25 -3.3(11) . . . . ?
C78 C73 C74 C75 0.5(7) . . . . ?
C78 C73 C74 C79 -175.1(5) . . . . ?
C78 C77 C76 C75 2.2(9) . . . . ?
C74 C73 C78 C77 0.3(7) . . . . ?
C74 C73 C78 C82 177.3(5) . . . . ?
C74 C75 C76 C77 -1.3(9) . . . . ?
C67 Si2 N3 Zn2 127.4(2) . . . . ?
C67 Si2 N3 C73 -45.1(6) . . . . ?
C67 Si2 N4 Zn2 -128.5(2) . . . . ?
C67 Si2 N4 C85 28.3(6) . . . . ?
C67 Si2 C61 C66 -173.0(5) . . . . ?
C67 Si2 C61 C62 10.7(6) . . . . ?
C67 C72 C71 C70 1.0(11) . . . . ?
C67 C68 C69 C70 -1.7(15) . . . . ?
O3 C130 C131 C132 20.3(11) . . . . ?
C61 Si2 N3 Zn2 -112.9(2) . . . . ?
C61 Si2 N3 C73 74.7(6) . . . . ?
C61 Si2 N4 Zn2 113.1(2) . . . . ?
C61 Si2 N4 C85 -90.1(6) . . . . ?
C61 Si2 C67 C72 -110.5(5) . . . . ?
C61 Si2 C67 C68 72.5(6) . . . . ?
C61 C66 C65 C64 1.3(11) . . . . ?
C61 C62 C63 C64 -1.5(11) . . . . ?
C85 C90 C94 C96 -96.2(7) . . . . ?
C85 C90 C94 C95 142.2(6) . . . . ?
C85 C90 C89 C88 0.8(10) . . . . ?
C85 C86 C87 C88 -2.1(11) . . . . ?
C85 C86 C91 C93 -108.3(8) . . . . ?
C85 C86 C91 C92 124.0(8) . . . . ?
O9 C105 C106 C107 -10.7(19) . . . . ?
C77 C78 C82 C84 -45.3(10) . . . . ?
C77 C78 C82 C83 77.9(8) . . . . ?
C72 C67 C68 C69 1.8(12) . . . . ?
C72 C71 C70 C69 -0.8(14) . . . . ?
C90 C85 C86 C87 4.8(9) . . . . ?
C90 C85 C86 C91 -178.0(6) . . . . ?
C30 C35 C39 C41 -88.5(7) . . . . ?
C30 C35 C39 C40 146.3(7) . . . . ?
C30 C35 C34 C33 3.7(11) . . . . ?
C30 C31 C36 C38 -111.9(8) . . . . ?
C30 C31 C36 C37 122.2(8) . . . . ?
C30 C31 C32 C33 -1.4(12) . . . . ?
C66 C61 C62 C63 1.5(10) . . . . ?
C66 C65 C64 C63 -1.2(12) . . . . ?
C14 C13 C18 C17 -0.9(13) . . . . ?
C14 C15 C16 C17 -0.8(16) . . . . ?
C62 C61 C66 C65 -1.4(9) . . . . ?
C62 C63 C64 C65 1.3(12) . . . . ?
C7 Si1 N2 Zn1 -127.2(2) . . . . ?
C7 Si1 N2 C30 42.6(7) . . . . ?
C7 Si1 N1 Zn1 130.2(2) . . . . ?
C7 Si1 N1 C19 -24.8(7) . . . . ?
C7 Si1 C13 C14 -17.2(8) . . . . ?
C7 Si1 C13 C18 162.8(7) . . . . ?
C7 C12 C11 C10 -1.4(13) . . . . ?
C35 C30 C31 C36 -176.7(6) . . . . ?
C35 C30 C31 C32 3.5(9) . . . . ?
C35 C34 C33 C32 -1.4(14) . . . . ?
C75 C74 C79 C81 -78.8(7) . . . . ?
C75 C74 C79 C80 43.5(8) . . . . ?
C13 Si1 N2 Zn1 114.9(3) . . . . ?
C13 Si1 N2 C30 -75.3(6) . . . . ?
C13 Si1 N1 Zn1 -112.2(3) . . . . ?
C13 Si1 N1 C19 92.8(7) . . . . ?
C13 Si1 C7 C12 93.0(6) . . . . ?
C13 Si1 C7 C8 -84.7(6) . . . . ?
C13 C14 C15 C16 -3.0(15) . . . . ?
C13 C18 C17 C16 -2.8(17) . . . . ?
O11 C113 C114 C115 -31.8(17) . . . . ?
O11 C116 C115 C114 -34.6(19) . . . . ?
C94 C90 C89 C88 -175.1(7) . . . . ?
C82 C78 C77 C76 -178.7(6) . . . . ?
C39 C35 C34 C33 -175.5(7) . . . . ?
C86 C85 C90 C94 171.7(6) . . . . ?
C86 C85 C90 C89 -4.2(9) . . . . ?
C79 C74 C75 C76 175.6(6) . . . . ?
C19 C24 C28 C29 123.3(7) . . . . ?
C19 C24 C28 C121 -111.6(7) . . . . ?
C19 C24 C23 C22 -2.9(12) . . . . ?
C19 C20 C21 C22 0.8(14) . . . . ?
C19 C20 C25 C26 -87.4(14) . . . . ?
C19 C20 C25 C27 134.9(14) . . . . ?
C12 C7 C8 C9 -3.7(10) . . . . ?
C24 C19 C20 C21 -2.3(10) . . . . ?
C24 C19 C20 C25 177.5(7) . . . . ?
C24 C23 C22 C21 1.2(14) . . . . ?
C55 C60 C59 C58 0.7(14) . . . . ?
C55 C56 C57 C58 1.6(16) . . . . ?
C31 C30 C35 C39 174.6(5) . . . . ?
C31 C30 C35 C34 -4.6(9) . . . . ?
C31 C32 C33 C34 0.3(15) . . . . ?
C10 C9 C8 C7 3.4(13) . . . . ?
C28 C24 C23 C22 179.6(7) . . . . ?
O5 C50 C49 C48 -29.1(17) . . . . ?
O5 C47 C48 C49 -11.3(17) . . . . ?
C34 C35 C39 C41 90.7(8) . . . . ?
C34 C35 C39 C40 -34.5(9) . . . . ?
C89 C90 C94 C96 79.7(8) . . . . ?
C89 C90 C94 C95 -41.9(9) . . . . ?
C89 C88 C87 C86 -1.5(12) . . . . ?
C11 C10 C9 C8 -1.9(13) . . . . ?
C20 C19 C24 C28 -179.2(6) . . . . ?
C20 C19 C24 C23 3.4(10) . . . . ?
O4 C43 C44 C45 9(2) . . . . ?
C87 C86 C91 C93 69.0(10) . . . . ?
C87 C86 C91 C92 -58.7(10) . . . . ?
C87 C88 C89 C90 2.1(12) . . . . ?
C9 C10 C11 C12 0.9(13) . . . . ?
C60 C55 C56 F3 177.9(7) . . . . ?
C60 C55 C56 C57 -1.2(12) . . . . ?
C60 C59 C58 C57 -0.3(15) . . . . ?
C8 C7 C12 C11 2.8(11) . . . . ?
C23 C24 C28 C29 -59.2(9) . . . . ?
C23 C24 C28 C121 65.9(9) . . . . ?
C23 C22 C21 C20 -0.2(16) . . . . ?
C56 C55 C60 F4 -177.8(7) . . . . ?
C56 C55 C60 C59 0.0(12) . . . . ?
C71 C70 C69 C68 1.1(15) . . . . ?
C130 O3 C42 C132 -4.2(12) . . . . ?
F2 C6 C5 C4 -179.4(9) . . . . ?
F2 C6 C1 Zn1 -3.9(8) . . . . ?
F2 C6 C1 C2 179.4(9) . . . . ?
C91 C86 C87 C88 -179.4(8) . . . . ?
C36 C31 C32 C33 178.8(8) . . . . ?
C68 C67 C72 C71 -1.5(10) . . . . ?
C131 C132 C42 O3 16.7(11) . . . . ?
C32 C31 C36 C38 67.9(10) . . . . ?
C32 C31 C36 C37 -58.0(10) . . . . ?
C15 C14 C13 Si1 -176.3(7) . . . . ?
C15 C14 C13 C18 3.7(13) . . . . ?
C15 C16 C17 C18 3.6(17) . . . . ?
C59 C58 C57 C56 -0.7(16) . . . . ?
C21 C20 C25 C26 92.4(14) . . . . ?
C21 C20 C25 C27 -45.3(17) . . . . ?
C111 C110 C109 O10 -13.7(19) . . . . ?
C6 C5 C4 C3 0 . . . . ?
C5 C6 C1 Zn1 176.7(5) . . . . ?
C5 C6 C1 C2 0 . . . . ?
C5 C4 C3 C2 0 . . . . ?
C4 C3 C2 C1 0 . . . . ?
C4 C3 C2 F1 -172.6(9) . . . . ?
C3 C2 C1 Zn1 -176.6(5) . . . . ?
C3 C2 C1 C6 0 . . . . ?
C1 C6 C5 C4 0 . . . . ?
C42 O3 C130 C131 -10.1(12) . . . . ?
C42 C132 C131 C130 -22.0(10) . . . . ?
O2 C129 C128 C127 -31(2) . . . . ?
O2 C126 C127 C128 22(2) . . . . ?
C113 O11 C116 K2 148.6(11) . . . . ?
C113 O11 C116 C115 12.7(16) . . . . ?
C113 C114 C115 C116 40.4(18) . . . . ?
C25 C20 C21 C22 -179.0(10) . . . . ?
C123 C124 C125 O1 28.6(15) . . . . ?
C112 O10 C109 C110 16.8(16) . . . . ?
C112 C111 C110 C109 5.7(17) . . . . ?
F1 C2 C1 Zn1 -3.9(9) . . . . ?
F1 C2 C1 C6 172.7(9) . . . . ?
C50 O5 C47 C48 -5.5(16) . . . . ?
C122 O1 C125 C124 -13.8(14) . . . . ?
C122 C123 C124 C125 -30.3(15) . . . . ?
C124 C123 C122 O1 21.5(14) . . . . ?
C110 C111 C112 O10 4.5(13) . . . . ?
C47 O5 C50 C49 21.8(16) . . . . ?
C47 C48 C49 C50 25.4(18) . . . . ?
C125 O1 C122 C123 -3.9(14) . . . . ?
C116 O11 C113 C114 10.8(14) . . . . ?
C99 C98 C97 O7 -18(3) . . . . ?
C100 O7 C97 C98 29(2) . . . . ?
C100 C99 C98 C97 -1(3) . . . . ?
C105 O9 C108 C107 -10.3(17) . . . . ?
C105 C106 C107 C108 4(2) . . . . ?
C106 C107 C108 O9 4(2) . . . . ?
C102 C103 C104 O8 37(2) . . . . ?
C129 O2 C126 C127 -42(2) . . . . ?
C109 O10 C112 C111 -12.3(12) . . . . ?
C43 O4 C46 C45 -11.3(18) . . . . ?
C118 C119 C120 O12 -17(2) . . . . ?
C98 C99 C100 O7 18(2) . . . . ?
C101 O8 C104 C103 -43.7(17) . . . . ?
C101 C102 C103 C104 -12(2) . . . . ?
C126 O2 C129 C128 41.3(18) . . . . ?
C126 C127 C128 C129 9(3) . . . . ?
C97 O7 C100 C99 -26.8(18) . . . . ?
C117 O12 C120 C119 58.0(18) . . . . ?
C117 C118 C119 C120 -25(2) . . . . ?
C108 O9 C105 C106 13.4(18) . . . . ?
C103 C102 C101 O8 -15(2) . . . . ?
C44 C45 C46 O4 15.7(19) . . . . ?
C119 C118 C117 O12 53.3(19) . . . . ?
C46 O4 C43 C44 3(2) . . . . ?
C46 C45 C44 C43 -15(2) . . . . ?
C120 O12 C117 C118 -65.6(15) . . . . ?
C104 O8 C101 C102 36.8(19) . . . . ?
O6 C1A C1B C1C 30.7(4) . . . . ?
C1A O6 C1D C1C 49.0(4) . . . . ?
C1A C1B C1C C1D -0.1(3) . . . . ?
C1B C1C C1D O6 -30.6(4) . . . . ?
C1B C1C C1E K1 -32(3) . . . . ?
C1B C1C C1E O6A -1(3) . . . . ?
C1C C1B C51 O6A 3.8(19) . . . . ?
C1D O6 C1A C1B -49.1(4) . . . . ?
C1E O6A C51 C1B -7(5) . . . . ?
C51 C1B C1C C1E -2(3) . . . . ?
C51 O6A C1E K1 139(4) . . . . ?
C51 O6A C1E C1C 5(5) . . . . ?
